data_7133141
loop_
_publ_author_name
'D'Arpino, Alexander A'
'Wolczanski, Peter T.'
'MacMillan, Samantha N.'
'Cundari, Thomas R.'
'Krumov, Mihail R.'

_publ_section_title
;
 Reduction of (pddi)Cr reveals redox noninnocence <i>via</i> C-C bond
 formation amidst competing electrophilicity:
 [(cpta)CrMe<sub><i>n</i></sub>]<sup>-</sup> (<i>n</i> = 0, 1) and
 [(pta)Cr]<sup/>.
;
_journal_issue 53
_journal_name_full 'Chemical communications (Cambridge, England)'
_journal_page_first 6785
_journal_page_last 6788
_journal_paper_doi 10.1039/d4cc01690d
_journal_volume 60
_journal_year 2024
_chemical_formula_moiety 'C41 H50 Cr N4, C55 H64 Cr N4, 2(C20 H40 K O8), C4 H8 O'
_chemical_formula_sum 'C140 H202 Cr2 K2 N8 O17'
_chemical_formula_weight 2451.28
_space_group_crystal_system triclinic
_space_group_IT_number 2
_space_group_name_Hall '-P 1'
_space_group_name_H-M_alt 'P -1'
_atom_sites_solution_hydrogens geom
_atom_sites_solution_primary dual
_audit_creation_date 2024-04-25
_audit_creation_method
;
Olex2 1.5-ac5-024
(compiled 2022.04.12 svn.rca3783a0 for Rigaku Oxford Diffraction, GUI svn.r6498)
;
_audit_update_record
;
2024-05-30 deposited with the CCDC.	2024-06-02 downloaded from the CCDC.
;
_cell_angle_alpha 82.7670(10)
_cell_angle_beta 81.4080(10)
_cell_angle_gamma 78.7040(10)
_cell_formula_units_Z 2
_cell_length_a 12.11610(10)
_cell_length_b 19.5547(2)
_cell_length_c 29.7051(2)
_cell_measurement_reflns_used 88167
_cell_measurement_temperature 100.15
_cell_measurement_theta_max 79.6600
_cell_measurement_theta_min 2.2640
_cell_volume 6790.16(10)
_computing_cell_refinement 'CrysAlisPro 1.171.42.89a (Rigaku OD, 2023)'
_computing_data_collection 'CrysAlisPro 1.171.42.89a (Rigaku OD, 2023)'
_computing_data_reduction 'CrysAlisPro 1.171.42.89a (Rigaku OD, 2023)'
_computing_molecular_graphics 'Olex2 1.5-ac5-024 (Dolomanov et al., 2009)'
_computing_publication_material 'Olex2 1.5-ac5-024 (Dolomanov et al., 2009)'
_computing_structure_refinement 'SHELXL 2016/6 (Sheldrick, 2015)'
_computing_structure_solution 'SHELXT 2014/5 (Sheldrick, 2014)'
_diffrn_ambient_temperature 100.15
_diffrn_detector 'Hybrid Pixel Array Detector'
_diffrn_detector_area_resol_mean 10.0000
_diffrn_detector_type HyPix
_diffrn_measured_fraction_theta_full 0.999
_diffrn_measured_fraction_theta_max 0.985
_diffrn_measurement_details
;
List of Runs (angles in degrees, time in seconds):

  # Type    Start    End  Width  t~exp~   \w     \q     \k     \f   Frames
#--------------------------------------------------------------------------
  1  \w    -55.00  16.00   0.50    3.91    --  -48.20  55.00  37.00  142
  2  \w   -116.00 -35.00   0.50    3.91    --  -48.20 -55.00-105.00  162
  3  \w     -2.00  59.00   0.50    3.91    --   48.20 -55.00-105.00  122
  4  \w     44.00 117.00   0.50    3.91    --   48.20  55.00  37.00  146
  5  \w   -143.00-118.00   0.50   15.63    --  -90.00 -55.00-105.00   50
  6  \w    -63.00 -38.00   0.50   15.63    --  -90.00  55.00  37.00   50
  7  \w    113.00 154.00   0.50   15.63    --  111.50  55.00  37.00   82
  8  \w    -26.00  13.00   0.50    3.91    --  -48.20  19.00 150.00   78
  9  \w    -25.00  24.00   0.50    3.91    --  -48.20  19.00   0.00   98
 10  \w     43.00  86.00   0.50    3.91    --   48.20-125.00 120.00   86
 11  \w    -25.00  26.00   0.50    3.91    --   48.20 -19.00 150.00  102
 12  \w     57.00  92.00   0.50    3.91    --   48.20-125.00 -60.00   70
 13  \w    -15.00  11.00   0.50    3.91    --   48.20 -19.00  30.00   52
 14  \w    -67.00 -41.00   0.50   15.63    --  -90.00  61.00  60.00   52
 15  \w    -71.00 -19.00   0.50   15.63    --  -90.00  61.00-150.00  104
 16  \w     99.00 177.00   0.50   15.63    --  111.50 125.00 -30.00  156
 17  \w     44.00  69.00   0.50   15.63    --  111.50-116.00 -94.73   50
 18  \w     65.00 105.00   0.50   15.63    --  111.50 -94.00   0.00   80
 19  \w     76.00 109.00   0.50   15.63    --  111.50-116.00 -94.73   66
 20  \w     41.00  78.00   0.50   15.63    --  111.50 -94.00  60.00   74
 21  \w    102.00 130.00   0.50   15.63    --  111.50 -88.00 -85.13   56
 22  \w    116.00 159.00   0.50   15.63    --  111.50  45.00 -60.00   86
 23  \w    143.00 169.00   0.50   15.63    --  111.50 125.00 120.00   52
 24  \w     80.00 105.00   0.50   15.63    --  111.50 -94.00-120.00   50
 25  \w     45.00  71.00   0.50   15.63    --  111.50 -61.00 120.00   52
 26  \w     41.00  70.00   0.50   15.63    --  111.50 -61.00 150.00   58
 27  \w     47.00  72.00   0.50   15.63    --  111.50-125.00-120.00   50
 28  \w     77.00 111.00   0.50   15.63    --  111.50-125.00-120.00   68
 29  \w     42.00  68.00   0.50   15.63    --  111.50 -94.00 -30.00   52
 30  \w     80.00 105.00   0.50   15.63    --  111.50 -94.00 -30.00   50
 31  \w    115.00 141.00   0.50   15.63    --  111.50  30.00 150.00   52
 32  \w     43.00  69.00   0.50   15.63    --  111.50 -96.00 118.20   52
 33  \w     75.00 105.00   0.50   15.63    --  111.50 -96.00 118.20   60
 34  \w     43.00  71.00   0.50   15.63    --  111.50 -61.00 -30.00   56
 35  \w    147.00 173.00   0.50   15.63    --  111.50  15.00-150.00   52
 36  \w    101.00 178.00   0.50   15.63    --  111.50  45.00  60.00  154
 37  \w     45.00  70.00   0.50   15.63    --  111.50 -61.00-120.00   50
 38  \w    125.00 177.00   0.50   15.63    --  111.50  15.00   0.00  104
 39  \w    128.00 176.00   0.50   15.63    --  111.50  30.00  30.00   96
 40  \w     41.00  67.00   0.50   15.63    --  111.50 -94.00 -60.00   52
 41  \w    144.00 176.00   0.50   15.63    --  111.50  45.00 -90.00   64
 42  \w    133.00 159.00   0.50   15.63    --  111.50  45.00-120.00   52
 43  \w     80.00 105.00   0.50   15.63    --  111.50 -96.00  74.40   50
 44  \w     44.00  96.00   0.50   15.63    --  111.50-125.00 -60.00  104
 45  \w     40.00  65.00   0.50   15.63    --  111.50 -94.00 120.00   50
 46  \w     73.00 104.00   0.50   15.63    --  111.50-100.00  52.20   62
 47  \w     40.00  65.00   0.50   15.63    --  111.50 -61.00 -90.00   50
 48  \w    135.00 178.00   0.50   15.63    --  111.50  61.00  90.00   86
 49  \w     46.00  72.00   0.50   15.63    --  111.50 -77.00 -60.00   52
 50  \w     73.00 100.00   0.50   15.63    --  111.50 -77.00 -60.00   54
 51  \w     82.00 111.00   0.50   15.63    --  111.50-125.00  60.00   58
 52  \w     59.00  95.00   0.50   15.63    --  111.50 -77.00 150.00   72
 53  \w     70.00 105.00   0.50   15.63    --  111.50 -94.00  90.00   70
 54  \w    110.00 152.00   0.50   15.63    --  111.50  45.00 120.00   84
 55  \w     63.00  92.00   0.50   15.63    --  111.50 -77.00 -90.00   58
 56  \w     40.00  69.00   0.50   15.63    --  111.50 -61.00-180.00   58
 57  \w     40.00  70.00   0.50   15.63    --  111.50 -81.00  87.67   60
 58  \w     93.00 134.00   0.50   15.63    --  111.50 -81.00  87.67   82
 59  \w    115.00 150.00   0.50   15.63    --  111.50  45.00   0.00   70
 60  \w     95.00 120.00   0.50   15.63    --  111.50 125.00-180.00   50
 61  \w    152.00 177.00   0.50   15.63    --  111.50 125.00-180.00   50
 62  \w     41.00  96.00   0.50   15.63    --  111.50 -77.00   0.00  110
 63  \w     68.00  94.00   0.50   15.63    --  111.50 -77.00 120.00   52
 64  \w     94.00 177.00   0.50   15.63    --  111.50  77.00 -60.00  166
 65  \w     70.00  96.00   0.50   15.63    --  111.50 -88.00 -85.13   52
 66  \w     54.00  80.00   0.50   15.63    --  111.50-125.00-150.00   52
 67  \w     77.00 105.00   0.50   15.63    --  111.50 -94.00 150.00   56
 68  \w     55.00  81.00   0.50   15.63    --  111.50 -77.00-150.00   52
 69  \w    112.00 147.00   0.50   15.63    --  111.50  61.00 -30.00   70
 70  \w    100.00 126.00   0.50   15.63    --  111.50 -84.00-123.63   52
 71  \w     40.00  69.00   0.50   15.63    --  111.50 -84.00-123.63   58
 72  \w    153.00 178.00   0.50   15.63    --  111.50  61.00 -30.00   50
 73  \w     44.00  70.00   0.50   15.63    --  111.50 -61.00  90.00   52
 74  \w     49.00  75.00   0.50   15.63    --  111.50 -77.00  30.00   52
 75  \w     63.00  98.00   0.50   15.63    --  111.50 -77.00  60.00   70
 76  \w     52.00 102.00   0.50   15.63    --  111.50 -94.00-180.00  100
 77  \w     43.00  72.00   0.50   15.63    --  111.50 -63.00-140.67   58
 78  \w    102.00 167.00   0.50   15.63    --  111.50  30.00 -90.00  130
 79  \w    134.00 162.00   0.50   15.63    --  111.50  30.00  90.00   56
 80  \w    130.00 156.00   0.50   15.63    --  111.50 123.00  52.48   52
 81  \w    130.00 178.00   0.50   15.63    --  111.50 125.00-150.00   96
 82  \w     41.00  66.00   0.50   15.63    --  111.50 -81.00 -30.30   50
 83  \w     47.00  72.00   0.50   15.63    --  111.50 -94.00 150.00   50
 84  \w     44.00  71.00   0.50   15.63    --  111.50 -94.00-150.00   54
 85  \w     80.00 105.00   0.50   15.63    --  111.50 -94.00-150.00   50
 86  \w    104.00 133.00   0.50   15.63    --  111.50  45.00 -90.00   58
 87  \w     66.00 105.00   0.50   15.63    --  111.50 -94.00 -90.00   78
 88  \w     48.00  84.00   0.50   15.63    --  111.50-125.00-180.00   72
 89  \w     43.00  70.00   0.50   15.63    --  111.50-125.00 -30.00   54
 90  \w    104.00 158.00   0.50   15.63    --  111.50  45.00-180.00  108
 91  \w    120.00 145.00   0.50   15.63    --  111.50  45.00-150.00   50
 92  \w    120.00 146.00   0.50   15.63    --  111.50  45.00 150.00   52
 93  \w    102.00 136.00   0.50   15.63    --  111.50  30.00-180.00   68
 94  \w    120.00 155.00   0.50   15.63    --  111.50  30.00   0.00   70
 95  \w    123.00 149.00   0.50   15.63    --  111.50  15.00 -90.00   52
 96  \w    101.00 161.00   0.50   15.63    --  111.50  15.00  60.00  120
 97  \w    144.00 175.00   0.50   15.63    --  111.50  61.00-120.00   62
 98  \w    103.00 146.00   0.50   15.63    --  111.50  61.00  60.00   86
 99  \w    102.00 128.00   0.50   15.63    --  111.50  61.00 120.00   52
100  \w    108.00 134.00   0.50   15.63    --  111.50 125.00 -60.00   52
101  \w    130.00 170.00   0.50   15.63    --  111.50 125.00   0.00   80
102  \w    142.00 167.00   0.50   15.63    --  111.50 125.00  30.00   50
103  \w     40.00  81.00   0.50   15.63    --  111.50 -85.00  24.43   82
104  \w     96.00 122.00   0.50   15.63    --  111.50 -85.00  24.43   52
105  \w     43.00  68.00   0.50   15.63    --  111.50 -61.00  45.55   50
;
_diffrn_measurement_device 'four-circle diffractometer'
_diffrn_measurement_device_type 'XtaLAB Synergy, Dualflex, HyPix'
_diffrn_measurement_method '\w scans'
_diffrn_orient_matrix_type 'CrysAlisPro convention (1999,Acta A55,543-557)'
_diffrn_orient_matrix_UB_11 -0.1003373000
_diffrn_orient_matrix_UB_12 0.0424312000
_diffrn_orient_matrix_UB_13 0.0288480000
_diffrn_orient_matrix_UB_21 0.0433500000
_diffrn_orient_matrix_UB_22 0.0681751000
_diffrn_orient_matrix_UB_23 -0.0192811000
_diffrn_orient_matrix_UB_31 -0.0717385000
_diffrn_orient_matrix_UB_32 0.0084113000
_diffrn_orient_matrix_UB_33 -0.0396823000
_diffrn_radiation_monochromator mirror
_diffrn_radiation_probe x-ray
_diffrn_radiation_type 'Cu K\a'
_diffrn_radiation_wavelength 1.54184
_diffrn_reflns_av_R_equivalents 0.0463
_diffrn_reflns_av_unetI/netI 0.0344
_diffrn_reflns_Laue_measured_fraction_full 0.999
_diffrn_reflns_Laue_measured_fraction_max 0.985
_diffrn_reflns_limit_h_max 15
_diffrn_reflns_limit_h_min -15
_diffrn_reflns_limit_k_max 24
_diffrn_reflns_limit_k_min -24
_diffrn_reflns_limit_l_max 34
_diffrn_reflns_limit_l_min -37
_diffrn_reflns_number 181578
_diffrn_reflns_point_group_measured_fraction_full 0.999
_diffrn_reflns_point_group_measured_fraction_max 0.985
_diffrn_reflns_theta_full 67.684
_diffrn_reflns_theta_max 80.007
_diffrn_reflns_theta_min 2.316
_diffrn_source 'micro-focus sealed X-ray tube'
_diffrn_source_type 'PhotonJet (Cu) X-ray Source'
_exptl_absorpt_coefficient_mu 2.376
_exptl_absorpt_correction_T_max 1.000
_exptl_absorpt_correction_T_min 0.492
_exptl_absorpt_correction_type gaussian
_exptl_absorpt_process_details
;
CrysAlisPro 1.171.42.89a (Rigaku Oxford Diffraction, 2023)
Numerical absorption correction based on gaussian integration over
a multifaceted crystal model
Empirical absorption correction using spherical harmonics,
implemented in SCALE3 ABSPACK scaling algorithm.
;
_exptl_crystal_colour 'clear red'
_exptl_crystal_colour_lustre clear
_exptl_crystal_colour_primary red
_exptl_crystal_density_diffrn 1.199
_exptl_crystal_description block
_exptl_crystal_F_000 2640
_exptl_crystal_size_max 0.277
_exptl_crystal_size_mid 0.139
_exptl_crystal_size_min 0.111
_refine_diff_density_max 0.568
_refine_diff_density_min -0.522
_refine_diff_density_rms 0.057
_refine_ls_extinction_method none
_refine_ls_goodness_of_fit_ref 1.016
_refine_ls_hydrogen_treatment constr
_refine_ls_matrix_type full
_refine_ls_number_parameters 1809
_refine_ls_number_reflns 29216
_refine_ls_number_restraints 3159
_refine_ls_restrained_S_all 0.998
_refine_ls_R_factor_all 0.0597
_refine_ls_R_factor_gt 0.0564
_refine_ls_shift/su_max 0.002
_refine_ls_shift/su_mean 0.000
_refine_ls_structure_factor_coef Fsqd
_refine_ls_weighting_details 'w=1/[\s^2^(Fo^2^)+(0.0839P)^2^+4.6375P] where P=(Fo^2^+2Fc^2^)/3'
_refine_ls_weighting_scheme calc
_refine_ls_wR_factor_gt 0.1539
_refine_ls_wR_factor_ref 0.1568
_reflns_Friedel_coverage 0.000
_reflns_number_gt 26948
_reflns_number_total 29216
_reflns_threshold_expression 'I > 2\s(I)'
_cod_data_source_file d4cc01690d2.cif
_cod_data_source_block raad18_abs
_cod_depositor_comments 'Adding full bibliography for 7133137--7133141.cif.'
_cod_original_cell_volume 6790.16(11)
_cod_database_code 7133141
_shelx_shelxl_version_number 2016/6
_chemical_oxdiff_formula C136H200Cr2K2N8O16
_chemical_oxdiff_usercomment 'Recrystallized from hexanes diffusion into THF'
_shelx_space_group_comment
;
The symmetry employed for this shelxl refinement is uniquely defined
by the following loop, which should always be used as a source of
symmetry information in preference to the above space-group names.
They are only intended as comments.
;
_shelx_estimated_absorpt_t_max 0.778
_shelx_estimated_absorpt_t_min 0.559
_olex2_refinement_description
;
1. Fixed Uiso
 At 1.2 times of:
  All C(H) groups, All C(H,H) groups
 At 1.5 times of:
  All C(H,H,H) groups
2. Restrained distances
 C1SA-C2SA = C3SA-C4SA
 1.53 with sigma of 0.02
 C2SA-C3SA
 1.54 with sigma of 0.02
 O1SA-C1SA = O1SA-C4SA
 1.44 with sigma of 0.02
 C1SB-C2SB = C3SB-C4SB
 1.53 with sigma of 0.02
 O1SB-C1SB = O1SB-C4SB
 1.44 with sigma of 0.02
 C2SB-C3SB
 1.54 with sigma of 0.02
 O1SA-C2SA = O1SA-C3SA = C1SA-C3SA = C2SA-C4SA
 2.38 with sigma of 0.04
 O1SB-C2SB = O1SB-C3SB = C1SB-C3SB = C2SB-C4SB
 2.38 with sigma of 0.04
 C203-C201 \\sim C301-C203 \\sim C302-C203 \\sim C203-C202
 with sigma of 0.02
 C1SA-C2SA \\sim C2SA-C3SA \\sim C3SA-C4SA
 with sigma of 0.02
 O1SA-C1SA \\sim O1SA-C4SA
 with sigma of 0.02
 O1SA-C2SA \\sim O1SA-C3SA
 with sigma of 0.04
 C2SA-C4SA \\sim C1SA-C3SA
 with sigma of 0.04
 O1SB-C2SB \\sim O1SB-C3SB
 with sigma of 0.04
 C2SB-C4SB \\sim C1SB-C3SB
 with sigma of 0.04
 O1SB-C1SB \\sim O1SB-C4SB
 with sigma of 0.02
 C1SB-C2SB \\sim C2SB-C3SB \\sim C3SB-C4SB
 with sigma of 0.02
3. Uiso/Uaniso restraints and constraints
C220 \\sim C221 \\sim C222 \\sim C223 \\sim C224 \\sim C225 \\sim C321 \\sim
C322 \\sim C324 \\sim C325: within 2A with sigma of 0.04 and sigma for terminal
atoms of 0.08 within 2A
K1 \\sim O1 \\sim O1B \\sim O2 \\sim O2B \\sim O3 \\sim O3B \\sim O4 \\sim O4B
\\sim O5 \\sim O5B \\sim O6 \\sim O6B \\sim O7 \\sim O8 \\sim C1 \\sim H1A
\\sim H1B \\sim C1B \\sim H1BA \\sim H1BB \\sim C2 \\sim H2A \\sim H2B \\sim
C2B \\sim H2BA \\sim H2BB \\sim C3 \\sim H3A \\sim H3B \\sim C3B \\sim H3BA
\\sim H3BB \\sim C4 \\sim H4A \\sim H4B \\sim C4B \\sim H4BA \\sim H4BB \\sim
C5 \\sim H5A \\sim H5B \\sim C5B \\sim H5BA \\sim H5BB \\sim C6 \\sim H6A \\sim
H6B \\sim C6B \\sim H6BA \\sim H6BB \\sim C7 \\sim H7A \\sim H7B \\sim C7B
\\sim H7BA \\sim H7BB \\sim C8 \\sim H8A \\sim H8B \\sim C8B \\sim H8BA \\sim
H8BB \\sim C9 \\sim H9A \\sim H9B \\sim C9B \\sim H9BA \\sim H9BB \\sim C10
\\sim H10A \\sim H10B \\sim C10B \\sim H10C \\sim H10D \\sim C11 \\sim H11A
\\sim H11B \\sim C11B \\sim H11C \\sim H11D \\sim C12 \\sim H12A \\sim H12B
\\sim C12B \\sim H12C \\sim H12D \\sim C13 \\sim H13A \\sim H13B \\sim C14
\\sim H14A \\sim H14B \\sim C15 \\sim H15A \\sim H15B \\sim C16 \\sim H16A
\\sim H16B \\sim C17 \\sim H17A \\sim H17B \\sim C18 \\sim H18A \\sim H18B
\\sim C19 \\sim H19A \\sim H19B \\sim C20 \\sim H20H \\sim H20I: within 2A with
sigma of 0.04 and sigma for terminal atoms of 0.08 within 2A
C201 \\sim C202 \\sim C203 \\sim C301 \\sim C302: within 2A with sigma of 0.04
and sigma for terminal atoms of 0.08 within 2A
O1SA \\sim C1SA \\sim C2SA \\sim C3SA \\sim C4SA: within 2A with sigma of 0.04
and sigma for terminal atoms of 0.08 within 2A
O1SB \\sim C1SB \\sim C2SB \\sim C3SB \\sim C4SB: within 2A with sigma of 0.04
and sigma for terminal atoms of 0.08 within 2A
O1SA \\sim C1SA \\sim C4SA \\sim C2SA \\sim C3SA \\sim C2SB \\sim C3SB \\sim
C4SB \\sim C1SB \\sim O1SB: within 2A with sigma of 0.04 and sigma for terminal
atoms of 0.08 within 2A
4. Rigid body (RIGU) restrains
 C220, C221, C222, C223, C224, C225, C321, C322, C324, C325
 with sigma for 1-2 distances of 0.004 and sigma for 1-3 distances of 0.004
 K1, O1, O1B, O2, O2B, O3, O3B, O4, O4B, O5, O5B, O6, O6B, O7, O8, C1, H1A,
 H1B, C1B, H1BA, H1BB, C2, H2A, H2B, C2B, H2BA, H2BB, C3, H3A, H3B, C3B, H3BA,
 H3BB, C4, H4A, H4B, C4B, H4BA, H4BB, C5, H5A, H5B, C5B, H5BA, H5BB, C6, H6A,
 H6B, C6B, H6BA, H6BB, C7, H7A, H7B, C7B, H7BA, H7BB, C8, H8A, H8B, C8B, H8BA,
 H8BB, C9, H9A, H9B, C9B, H9BA, H9BB, C10, H10A, H10B, C10B, H10C, H10D, C11,
 H11A, H11B, C11B, H11C, H11D, C12, H12A, H12B, C12B, H12C, H12D, C13, H13A,
 H13B, C14, H14A, H14B, C15, H15A, H15B, C16, H16A, H16B, C17, H17A, H17B, C18,
 H18A, H18B, C19, H19A, H19B, C20, H20H, H20I
 with sigma for 1-2 distances of 0.004 and sigma for 1-3 distances of 0.004
 C201, C202, C203, C301, C302
 with sigma for 1-2 distances of 0.004 and sigma for 1-3 distances of 0.004
 O1SA, C1SA, C2SA, C3SA, C4SA
 with sigma for 1-2 distances of 0.004 and sigma for 1-3 distances of 0.004
 O1SB, C1SB, C2SB, C3SB, C4SB
 with sigma for 1-2 distances of 0.004 and sigma for 1-3 distances of 0.004
 O1SA, C1SA, C4SA, C2SA, C3SA, C2SB, C3SB, C4SB, C1SB, O1SB
 with sigma for 1-2 distances of 0.004 and sigma for 1-3 distances of 0.004
5. Same fragment restrains
{O1SB, C1SB, C2SB, C3SB, C4SB} sigma for 1-2: 0.02, 1-3: 0.02
as in
{O1SA, C1SA, C2SA, C3SA, C4SA}
6. Others
 Sof(O1B)=Sof(O2B)=Sof(O3B)=Sof(O4B)=Sof(O5B)=Sof(O6B)=Sof(C1B)=Sof(H1BA)=
 Sof(H1BB)=Sof(C2B)=Sof(H2BA)=Sof(H2BB)=Sof(C3B)=Sof(H3BA)=Sof(H3BB)=Sof(C4B)=
 Sof(H4BA)=Sof(H4BB)=Sof(C5B)=Sof(H5BA)=Sof(H5BB)=Sof(C6B)=Sof(H6BA)=Sof(H6BB)=
 Sof(C7B)=Sof(H7BA)=Sof(H7BB)=Sof(C8B)=Sof(H8BA)=Sof(H8BB)=Sof(C9B)=Sof(H9BA)=
 Sof(H9BB)=Sof(C10B)=Sof(H10C)=Sof(H10D)=Sof(C11B)=Sof(H11C)=Sof(H11D)=
 Sof(C12B)=Sof(H12C)=Sof(H12D)=1-FVAR(1)
 Sof(O1)=Sof(O2)=Sof(O3)=Sof(O4)=Sof(O5)=Sof(O6)=Sof(C1)=Sof(H1A)=Sof(H1B)=
 Sof(C2)=Sof(H2A)=Sof(H2B)=Sof(C3)=Sof(H3A)=Sof(H3B)=Sof(C4)=Sof(H4A)=Sof(H4B)=
 Sof(C5)=Sof(H5A)=Sof(H5B)=Sof(C6)=Sof(H6A)=Sof(H6B)=Sof(C7)=Sof(H7A)=Sof(H7B)=
 Sof(C8)=Sof(H8A)=Sof(H8B)=Sof(C9)=Sof(H9A)=Sof(H9B)=Sof(C10)=Sof(H10A)=
 Sof(H10B)=Sof(C11)=Sof(H11A)=Sof(H11B)=Sof(C12)=Sof(H12A)=Sof(H12B)=FVAR(1)
 Sof(H20G)=Sof(C301)=Sof(H30A)=Sof(H30B)=Sof(H30C)=Sof(C302)=Sof(H30D)=
 Sof(H30E)=Sof(H30F)=1-FVAR(2)
 Sof(C201)=Sof(H20A)=Sof(H20B)=Sof(H20C)=Sof(C202)=Sof(H20D)=Sof(H20E)=
 Sof(H20F)=Sof(H203)=FVAR(2)
 Sof(H22A)=Sof(C321)=Sof(H321)=Sof(C322)=Sof(H322)=Sof(C324)=Sof(H324)=
 Sof(C325)=Sof(H325)=1-FVAR(3)
 Sof(C221)=Sof(H221)=Sof(C222)=Sof(H222)=Sof(H223)=Sof(C224)=Sof(H224)=
 Sof(C225)=Sof(H225)=FVAR(3)
 Sof(O1SB)=Sof(C1SB)=Sof(H1SC)=Sof(H1SD)=Sof(C2SB)=Sof(H2SC)=Sof(H2SD)=
 Sof(C3SB)=Sof(H3SC)=Sof(H3SD)=Sof(C4SB)=Sof(H4SC)=Sof(H4SD)=1-FVAR(4)
 Sof(O1SA)=Sof(C1SA)=Sof(H1SA)=Sof(H1SB)=Sof(C2SA)=Sof(H2SA)=Sof(H2SB)=
 Sof(C3SA)=Sof(H3SA)=Sof(H3SB)=Sof(C4SA)=Sof(H4SA)=Sof(H4SB)=FVAR(4)
7.a Ternary CH refined with riding coordinates:
 C103(H103), C110(H110), C119(H119), C120(H120), C136(H136), C139(H139),
 C203(H203), C203(H20G), C210(H210), C219(H219), C227(H227), C249(H249),
 C252(H252)
7.b Secondary CH2 refined with riding coordinates:
 C46(H46A,H46B), C230(H23A,H23B), C1(H1A,H1B), C1B(H1BA,H1BB), C2(H2A,H2B),
 C2B(H2BA,H2BB), C3(H3A,H3B), C3B(H3BA,H3BB), C4(H4A,H4B), C4B(H4BA,H4BB),
 C5(H5A,H5B), C5B(H5BA,H5BB), C6(H6A,H6B), C6B(H6BA,H6BB), C7(H7A,H7B),
 C7B(H7BA,H7BB), C8(H8A,H8B), C8B(H8BA,H8BB), C9(H9A,H9B), C9B(H9BA,H9BB),
 C10(H10A,H10B), C10B(H10C,H10D), C11(H11A,H11B), C11B(H11C,H11D), C12(H12A,
 H12B), C12B(H12C,H12D), C13(H13A,H13B), C14(H14A,H14B), C15(H15A,H15B),
 C16(H16A,H16B), C17(H17A,H17B), C18(H18A,H18B), C19(H19A,H19B), C20(H20H,H20I),
  C21(H21G,H21H), C22(H22H,H22I), C23(H23C,H23D), C24(H24A,H24B), C25(H25M,
 H25N), C26(H26A,H26B), C27(H27A,H27B), C28(H28A,H28B), C29(H29A,H29B),
 C30(H30G,H30H), C31(H31A,H31B), C32(H32A,H32B), C33(H33A,H33B), C34(H34A,H34B),
  C35(H35A,H35B), C36(H36A,H36B), C37(H37A,H37B), C38(H38A,H38B), C39(H39A,
 H39B), C40(H40A,H40B), C1SA(H1SA,H1SB), C2SA(H2SA,H2SB), C3SA(H3SA,H3SB),
 C4SA(H4SA,H4SB), C1SB(H1SC,H1SD), C2SB(H2SC,H2SD), C3SB(H3SC,H3SD), C4SB(H4SC,
 H4SD)
7.c Aromatic/amide H refined with riding coordinates:
 C105(H105), C106(H106), C107(H107), C114(H114), C115(H115), C116(H116),
 C117(H117), C125(H125), C126(H126), C127(H127), C128(H128), C132(H132),
 C133(H133), C134(H134), C205(H205), C206(H206), C207(H207), C214(H214),
 C215(H215), C216(H216), C217(H217), C221(H221), C222(H222), C223(H223),
 C223(H22A), C224(H224), C225(H225), C232(H232), C233(H233), C234(H234),
 C235(H235), C236(H236), C238(H238), C239(H239), C240(H240), C241(H241),
 C245(H245), C246(H246), C247(H247), C321(H321), C322(H322), C324(H324),
 C325(H325)
7.d Idealised Me refined as rotating group:
 C101(H10E,H10F,H10G), C102(H10H,H10I,H10J), C111(H11E,H11F,H11G), C112(H11H,
 H11I,H11J), C122(H12E,H12F,H12G), C123(H12H,H12I,H12J), C137(H13C,H13D,H13E),
 C138(H13F,H13G,H13H), C140(H14C,H14D,H14E), C141(H14F,H14G,H14H), C201(H20A,
 H20B,H20C), C202(H20D,H20E,H20F), C211(H21A,H21B,H21C), C212(H21D,H21E,H21F),
 C228(H22B,H22C,H22D), C229(H22E,H22F,H22G), C250(H25A,H25B,H25C), C251(H25D,
 H25E,H25F), C253(H25G,H25H,H25I), C254(H25J,H25K,H25L), C301(H30A,H30B,H30C),
 C302(H30D,H30E,H30F)
;
_olex2_submission_special_instructions 'No special instructions were received'
_oxdiff_exptl_absorpt_empirical_details
;
Empirical correction (ABSPACK) includes:
- Absorption correction using spherical harmonics
- Frame scaling
;
_oxdiff_exptl_absorpt_empirical_full_max 1.768
_oxdiff_exptl_absorpt_empirical_full_min 0.583

loop_
_space_group_symop_operation_xyz
'x, y, z'
'-x, -y, -z'

loop_
_atom_site_label
_atom_site_type_symbol
_atom_site_fract_x
_atom_site_fract_y
_atom_site_fract_z
_atom_site_U_iso_or_equiv
_atom_site_adp_type
_atom_site_occupancy
_atom_site_site_symmetry_order
_atom_site_calc_flag
_atom_site_refinement_flags_posn
_atom_site_refinement_flags_adp
_atom_site_refinement_flags_occupancy
_atom_site_disorder_assembly
_atom_site_disorder_group
Cr1 Cr 0.23541(3) 0.78235(2) 0.62319(2) 0.03389(8) Uani 1 1 d . . . . .
N11 N 0.24303(15) 0.73293(10) 0.56767(6) 0.0363(4) Uani 1 1 d . . . . .
N12 N 0.12979(16) 0.85030(10) 0.58984(7) 0.0441(4) Uani 1 1 d . . . . .
N13 N 0.17118(16) 0.84297(10) 0.67094(7) 0.0425(4) Uani 1 1 d . . . . .
N14 N 0.34197(14) 0.74418(9) 0.66960(6) 0.0328(3) Uani 1 1 d . . . . .
C101 C 0.0355(2) 0.61022(17) 0.63392(10) 0.0572(7) Uani 1 1 d . . . . .
H10E H -0.043923 0.629655 0.644101 0.086 Uiso 1 1 calc R U . . .
H10F H 0.083680 0.619011 0.655507 0.086 Uiso 1 1 calc R U . . .
H10G H 0.043809 0.559609 0.632631 0.086 Uiso 1 1 calc R U . . .
C102 C -0.0077(3) 0.6359(3) 0.55301(13) 0.0823(11) Uani 1 1 d . . . . .
H10H H -0.001893 0.585945 0.550048 0.123 Uiso 1 1 calc R U . . .
H10I H 0.014624 0.660162 0.523083 0.123 Uiso 1 1 calc R U . . .
H10J H -0.086124 0.655907 0.564258 0.123 Uiso 1 1 calc R U . . .
C103 C 0.0709(2) 0.64485(15) 0.58678(9) 0.0492(6) Uani 1 1 d . . . . .
H103 H 0.063214 0.696157 0.589216 0.059 Uiso 1 1 calc R U . . .
C104 C 0.1948(2) 0.61680(13) 0.57020(7) 0.0408(5) Uani 1 1 d . . . . .
C105 C 0.2284(2) 0.54589(13) 0.56362(8) 0.0470(5) Uani 1 1 d . . . . .
H105 H 0.173237 0.516347 0.568781 0.056 Uiso 1 1 calc R U . . .
C106 C 0.3404(2) 0.51788(14) 0.54972(8) 0.0483(5) Uani 1 1 d . . . . .
H106 H 0.361934 0.469615 0.545150 0.058 Uiso 1 1 calc R U . . .
C107 C 0.4212(2) 0.56084(13) 0.54253(8) 0.0444(5) Uani 1 1 d . . . . .
H107 H 0.498237 0.541324 0.533290 0.053 Uiso 1 1 calc R U . . .
C108 C 0.39209(19) 0.63182(12) 0.54851(7) 0.0386(4) Uani 1 1 d . . . . .
C109 C 0.27724(19) 0.66025(12) 0.56222(7) 0.0360(4) Uani 1 1 d . . . . .
C110 C 0.4811(2) 0.67896(13) 0.53946(8) 0.0444(5) Uani 1 1 d . . . . .
H110 H 0.463379 0.711447 0.564056 0.053 Uiso 1 1 calc R U . . .
C111 C 0.6015(2) 0.63960(14) 0.54203(8) 0.0470(5) Uani 1 1 d . . . . .
H11E H 0.603649 0.607620 0.570205 0.070 Uiso 1 1 calc R U . . .
H11F H 0.651983 0.673113 0.542030 0.070 Uiso 1 1 calc R U . . .
H11G H 0.626628 0.612654 0.515522 0.070 Uiso 1 1 calc R U . . .
C112 C 0.4736(3) 0.7245(2) 0.49403(11) 0.0682(9) Uani 1 1 d . . . . .
H11H H 0.485211 0.694431 0.469077 0.102 Uiso 1 1 calc R U . . .
H11I H 0.532106 0.753783 0.489188 0.102 Uiso 1 1 calc R U . . .
H11J H 0.398489 0.754473 0.494620 0.102 Uiso 1 1 calc R U . . .
C113 C 0.18157(19) 0.77221(13) 0.53416(8) 0.0423(5) Uani 1 1 d . . . . .
C114 C 0.1761(2) 0.75196(16) 0.49080(8) 0.0505(6) Uani 1 1 d . . . . .
H114 H 0.216253 0.707700 0.482305 0.061 Uiso 1 1 calc R U . . .
C115 C 0.1115(2) 0.79718(18) 0.46028(10) 0.0597(7) Uani 1 1 d . . . . .
H115 H 0.110017 0.784219 0.430639 0.072 Uiso 1 1 calc R U . . .
C116 C 0.0496(3) 0.86069(18) 0.47298(11) 0.0651(8) Uani 1 1 d . . . . .
H116 H 0.005796 0.890716 0.451927 0.078 Uiso 1 1 calc R U . . .
C117 C 0.0505(2) 0.88129(16) 0.51601(11) 0.0593(7) Uani 1 1 d . . . . .
H117 H 0.006146 0.924511 0.524541 0.071 Uiso 1 1 calc R U . . .
C118 C 0.1175(2) 0.83778(13) 0.54683(9) 0.0465(5) Uani 1 1 d . . . . .
C119 C 0.0548(2) 0.90401(13) 0.61373(10) 0.0511(6) Uani 1 1 d . . . . .
H119 H 0.037948 0.951858 0.597101 0.061 Uiso 1 1 calc R U . . .
C120 C 0.0776(2) 0.89852(13) 0.66252(10) 0.0519(6) Uani 1 1 d . . . . .
H120 H 0.074087 0.943321 0.676061 0.062 Uiso 1 1 calc R U . . .
C121 C -0.0340(2) 0.88236(14) 0.65237(11) 0.0563(7) Uani 1 1 d . . . . .
C122 C -0.0563(2) 0.80864(15) 0.65851(11) 0.0585(7) Uani 1 1 d . . . . .
H12E H -0.099868 0.802200 0.634572 0.088 Uiso 1 1 calc R U . . .
H12F H -0.099743 0.799976 0.688603 0.088 Uiso 1 1 calc R U . . .
H12G H 0.015987 0.775647 0.656379 0.088 Uiso 1 1 calc R U . . .
C123 C -0.1376(3) 0.93802(17) 0.66344(15) 0.0764(10) Uani 1 1 d . . . . .
H12H H -0.116931 0.984541 0.656106 0.115 Uiso 1 1 calc R U . . .
H12I H -0.165838 0.931391 0.696071 0.115 Uiso 1 1 calc R U . . .
H12J H -0.196858 0.934097 0.645289 0.115 Uiso 1 1 calc R U . . .
C124 C 0.22085(18) 0.83412(11) 0.70973(8) 0.0397(5) Uani 1 1 d . . . . .
C125 C 0.1913(2) 0.87422(13) 0.74702(10) 0.0502(6) Uani 1 1 d . . . . .
H125 H 0.127253 0.911083 0.747448 0.060 Uiso 1 1 calc R U . . .
C126 C 0.2543(2) 0.86067(17) 0.78299(10) 0.0616(8) Uani 1 1 d . . . . .
H126 H 0.234704 0.888928 0.807766 0.074 Uiso 1 1 calc R U . . .
C127 C 0.3461(2) 0.8061(2) 0.78329(10) 0.0668(9) Uani 1 1 d . . . . .
H127 H 0.388152 0.796445 0.808624 0.080 Uiso 1 1 calc R U . . .
C128 C 0.3776(2) 0.76493(17) 0.74667(9) 0.0529(6) Uani 1 1 d . . . . .
H128 H 0.440485 0.727337 0.747419 0.063 Uiso 1 1 calc R U . . .
C129 C 0.31758(17) 0.77862(12) 0.70910(8) 0.0370(4) Uani 1 1 d . . . . .
C130 C 0.44688(16) 0.69552(12) 0.66557(7) 0.0334(4) Uani 1 1 d . . . . .
C131 C 0.44764(17) 0.62311(12) 0.67307(7) 0.0355(4) Uani 1 1 d . . . . .
C132 C 0.55191(19) 0.57666(13) 0.67049(7) 0.0414(5) Uani 1 1 d . . . . .
H132 H 0.552995 0.527610 0.675795 0.050 Uiso 1 1 calc R U . . .
C133 C 0.65333(19) 0.60128(14) 0.66030(8) 0.0463(5) Uani 1 1 d . . . . .
H133 H 0.723466 0.569319 0.659061 0.056 Uiso 1 1 calc R U . . .
C134 C 0.65212(18) 0.67197(15) 0.65201(8) 0.0457(5) Uani 1 1 d . . . . .
H134 H 0.722007 0.688441 0.644604 0.055 Uiso 1 1 calc R U . . .
C135 C 0.55043(18) 0.72036(13) 0.65421(7) 0.0391(5) Uani 1 1 d . . . . .
C136 C 0.5529(2) 0.79793(14) 0.64460(9) 0.0488(6) Uani 1 1 d . . . . .
H136 H 0.472997 0.824138 0.648188 0.059 Uiso 1 1 calc R U . . .
C137 C 0.6172(3) 0.82056(17) 0.67980(13) 0.0665(8) Uani 1 1 d . . . . .
H13C H 0.576179 0.813574 0.710566 0.100 Uiso 1 1 calc R U . . .
H13D H 0.622572 0.870176 0.672450 0.100 Uiso 1 1 calc R U . . .
H13E H 0.693702 0.792256 0.678708 0.100 Uiso 1 1 calc R U . . .
C138 C 0.6065(3) 0.81584(18) 0.59669(12) 0.0704(8) Uani 1 1 d . . . . .
H13F H 0.679014 0.783891 0.590564 0.106 Uiso 1 1 calc R U . . .
H13G H 0.619766 0.864192 0.593332 0.106 Uiso 1 1 calc R U . . .
H13H H 0.555826 0.811122 0.574913 0.106 Uiso 1 1 calc R U . . .
C139 C 0.33763(19) 0.59521(12) 0.68525(8) 0.0411(5) Uani 1 1 d . . . . .
H139 H 0.280139 0.626498 0.667469 0.049 Uiso 1 1 calc R U . . .
C140 C 0.3451(2) 0.52102(14) 0.67306(9) 0.0496(5) Uani 1 1 d . . . . .
H14C H 0.377405 0.518005 0.640940 0.074 Uiso 1 1 calc R U . . .
H14D H 0.269015 0.509175 0.677725 0.074 Uiso 1 1 calc R U . . .
H14E H 0.393751 0.488086 0.692660 0.074 Uiso 1 1 calc R U . . .
C141 C 0.2932(2) 0.59877(14) 0.73585(9) 0.0546(6) Uani 1 1 d . . . . .
H14F H 0.349232 0.570314 0.754368 0.082 Uiso 1 1 calc R U . . .
H14G H 0.221867 0.580749 0.742722 0.082 Uiso 1 1 calc R U . . .
H14H H 0.279792 0.647531 0.742975 0.082 Uiso 1 1 calc R U . . .
Cr2 Cr 0.70825(2) 0.24209(2) 0.87571(2) 0.02316(7) Uani 1 1 d . . . . .
N21 N 0.71058(13) 0.15273(8) 0.85057(5) 0.0260(3) Uani 1 1 d . . . . .
N22 N 0.71901(14) 0.27614(9) 0.81148(5) 0.0319(3) Uani 1 1 d . . . . .
N23 N 0.62275(13) 0.33267(8) 0.89399(5) 0.0277(3) Uani 1 1 d . . . . .
N24 N 0.77251(12) 0.24205(7) 0.93277(5) 0.0234(3) Uani 1 1 d . . . . .
C46 C 0.7675(2) 0.39450(13) 0.81138(8) 0.0420(5) Uani 1 1 d . . . . .
H46A H 0.724392 0.441765 0.817150 0.050 Uiso 1 1 calc R U . . .
H46B H 0.795047 0.371967 0.840365 0.050 Uiso 1 1 calc R U . . .
C201 C 0.4425(5) 0.1774(3) 0.9257(2) 0.0397(15) Uani 0.497(16) 1 d D U P A 1
H20A H 0.382861 0.216456 0.917143 0.060 Uiso 0.497(16) 1 calc R U P A 1
H20B H 0.505923 0.195789 0.933692 0.060 Uiso 0.497(16) 1 calc R U P A 1
H20C H 0.412028 0.148168 0.952085 0.060 Uiso 0.497(16) 1 calc R U P A 1
C202 C 0.3817(7) 0.1048(5) 0.8722(3) 0.054(2) Uani 0.497(16) 1 d D U P A 1
H20D H 0.346492 0.077273 0.898402 0.081 Uiso 0.497(16) 1 calc R U P A 1
H20E H 0.412928 0.074631 0.847687 0.081 Uiso 0.497(16) 1 calc R U P A 1
H20F H 0.324482 0.143428 0.861161 0.081 Uiso 0.497(16) 1 calc R U P A 1
C203 C 0.4818(2) 0.13580(14) 0.88772(12) 0.0610(7) Uani 1 1 d D U . . .
H203 H 0.507136 0.168652 0.861322 0.073 Uiso 0.497(16) 1 calc R U P A 1
H20G H 0.508450 0.180031 0.873961 0.073 Uiso 0.503(16) 1 calc R U P A 2
C204 C 0.5844(2) 0.07818(12) 0.89466(9) 0.0459(5) Uani 1 1 d . . . . .
C205 C 0.5690(3) 0.01578(14) 0.92069(11) 0.0591(7) Uani 1 1 d . . . . .
H205 H 0.495396 0.010408 0.935184 0.071 Uiso 1 1 calc R U . . .
C206 C 0.6592(3) -0.03827(14) 0.92569(10) 0.0590(7) Uani 1 1 d . . . . .
H206 H 0.647921 -0.080329 0.944087 0.071 Uiso 1 1 calc R U . . .
C207 C 0.7667(2) -0.03158(11) 0.90393(9) 0.0500(6) Uani 1 1 d . . . . .
H207 H 0.827743 -0.070008 0.906640 0.060 Uiso 1 1 calc R U . . .
C208 C 0.78702(19) 0.03079(10) 0.87805(7) 0.0357(4) Uani 1 1 d . . . . .
C209 C 0.69484(17) 0.08684(9) 0.87455(7) 0.0314(4) Uani 1 1 d . . . . .
C210 C 0.90508(19) 0.03637(11) 0.85438(8) 0.0394(5) Uani 1 1 d . . . . .
H210 H 0.904172 0.085867 0.840707 0.047 Uiso 1 1 calc R U . . .
C211 C 0.9919(2) 0.01912(14) 0.88856(9) 0.0511(6) Uani 1 1 d . . . . .
H21A H 0.965228 0.047242 0.914441 0.077 Uiso 1 1 calc R U . . .
H21B H 1.064973 0.029862 0.873469 0.077 Uiso 1 1 calc R U . . .
H21C H 1.000900 -0.030771 0.899643 0.077 Uiso 1 1 calc R U . . .
C212 C 0.9425(3) -0.01142(17) 0.81583(9) 0.0604(8) Uani 1 1 d . . . . .
H21D H 0.944479 -0.060338 0.828509 0.091 Uiso 1 1 calc R U . . .
H21E H 1.018270 -0.005333 0.801004 0.091 Uiso 1 1 calc R U . . .
H21F H 0.888632 0.000786 0.793286 0.091 Uiso 1 1 calc R U . . .
C213 C 0.71386(16) 0.15904(10) 0.80314(7) 0.0311(4) Uani 1 1 d . . . . .
C214 C 0.7071(2) 0.10611(12) 0.77689(8) 0.0415(5) Uani 1 1 d . . . . .
H214 H 0.700063 0.060691 0.791325 0.050 Uiso 1 1 calc R U . . .
C215 C 0.7105(2) 0.11960(14) 0.72933(9) 0.0522(6) Uani 1 1 d . . . . .
H215 H 0.705538 0.083350 0.711635 0.063 Uiso 1 1 calc R U . . .
C216 C 0.7212(2) 0.18565(15) 0.70794(8) 0.0529(6) Uani 1 1 d . . . . .
H216 H 0.724869 0.194098 0.675596 0.063 Uiso 1 1 calc R U . . .
C217 C 0.7267(2) 0.23959(13) 0.73337(7) 0.0440(5) Uani 1 1 d . . . . .
H217 H 0.734115 0.284613 0.718337 0.053 Uiso 1 1 calc R U . . .
C218 C 0.72136(17) 0.22782(11) 0.78116(7) 0.0335(4) Uani 1 1 d . . . . .
C219 C 0.68630(19) 0.35123(11) 0.79786(7) 0.0365(4) Uani 1 1 d . . . . .
H219 H 0.692161 0.357241 0.763702 0.044 Uiso 1 1 calc R U . . .
C220 C 0.8681(2) 0.40226(13) 0.77617(8) 0.0461(5) Uani 1 1 d . U . . .
C221 C 0.9766(3) 0.3824(2) 0.78550(13) 0.0590(9) Uani 0.787(4) 1 d . U P B 1
H221 H 0.989329 0.361532 0.815361 0.071 Uiso 0.787(4) 1 calc R U P B 1
C222 C 1.0695(4) 0.3911(3) 0.75363(18) 0.0802(13) Uani 0.787(4) 1 d . U P B 1
H222 H 1.144131 0.376087 0.761629 0.096 Uiso 0.787(4) 1 calc R U P B 1
C223 C 1.0537(4) 0.4213(3) 0.71091(14) 0.1009(14) Uani 1 1 d . U . . .
H223 H 1.117048 0.426601 0.688580 0.121 Uiso 0.787(4) 1 calc R U P B 1
H22A H 1.090861 0.434405 0.681522 0.121 Uiso 0.213(4) 1 calc R U P B 2
C224 C 0.9427(5) 0.4447(3) 0.69984(15) 0.0841(15) Uani 0.787(4) 1 d . U P B 1
H224 H 0.931084 0.466866 0.670150 0.101 Uiso 0.787(4) 1 calc R U P B 1
C225 C 0.8510(4) 0.4356(2) 0.73186(12) 0.0598(9) Uani 0.787(4) 1 d . U P B 1
H225 H 0.776135 0.451696 0.724331 0.072 Uiso 0.787(4) 1 calc R U P B 1
C226 C 0.55952(19) 0.37716(11) 0.81646(7) 0.0378(4) Uani 1 1 d . . . . .
C227 C 0.54345(17) 0.38453(10) 0.86872(7) 0.0329(4) Uani 1 1 d . . . . .
H227 H 0.560238 0.431575 0.872062 0.040 Uiso 1 1 calc R U . . .
C228 C 0.4899(2) 0.32645(13) 0.80363(9) 0.0462(5) Uani 1 1 d . . . . .
H22B H 0.505546 0.281463 0.822294 0.069 Uiso 1 1 calc R U . . .
H22C H 0.510814 0.319211 0.771187 0.069 Uiso 1 1 calc R U . . .
H22D H 0.408856 0.346311 0.809228 0.069 Uiso 1 1 calc R U . . .
C229 C 0.5203(2) 0.44941(13) 0.79024(8) 0.0489(6) Uani 1 1 d . . . . .
H22E H 0.439342 0.465617 0.799748 0.073 Uiso 1 1 calc R U . . .
H22F H 0.532945 0.445072 0.757273 0.073 Uiso 1 1 calc R U . . .
H22G H 0.563808 0.483268 0.797096 0.073 Uiso 1 1 calc R U . . .
C230 C 0.42009(18) 0.38319(11) 0.89283(8) 0.0408(5) Uani 1 1 d . . . . .
H23A H 0.397694 0.339472 0.886810 0.049 Uiso 1 1 calc R U . . .
H23B H 0.420592 0.381316 0.926256 0.049 Uiso 1 1 calc R U . . .
C231 C 0.33017(18) 0.44470(12) 0.87851(8) 0.0409(5) Uani 1 1 d . . . . .
C232 C 0.2426(2) 0.43629(14) 0.85564(10) 0.0503(6) Uani 1 1 d . . . . .
H232 H 0.236846 0.390617 0.849633 0.060 Uiso 1 1 calc R U . . .
C233 C 0.1632(2) 0.49320(15) 0.84136(10) 0.0531(6) Uani 1 1 d . . . . .
H233 H 0.104025 0.486332 0.825660 0.064 Uiso 1 1 calc R U . . .
C234 C 0.1704(2) 0.55988(14) 0.85006(9) 0.0505(6) Uani 1 1 d . . . . .
H234 H 0.116170 0.599014 0.840472 0.061 Uiso 1 1 calc R U . . .
C235 C 0.2568(2) 0.56919(14) 0.87272(9) 0.0500(6) Uani 1 1 d . . . . .
H235 H 0.262844 0.615025 0.878254 0.060 Uiso 1 1 calc R U . . .
C236 C 0.3352(2) 0.51191(13) 0.88754(8) 0.0453(5) Uani 1 1 d . . . . .
H236 H 0.392794 0.518858 0.904034 0.054 Uiso 1 1 calc R U . . .
C237 C 0.64989(15) 0.35282(9) 0.93313(6) 0.0264(3) Uani 1 1 d . . . . .
C238 C 0.60843(17) 0.41628(10) 0.95271(7) 0.0322(4) Uani 1 1 d . . . . .
H238 H 0.550809 0.449629 0.939630 0.039 Uiso 1 1 calc R U . . .
C239 C 0.65022(18) 0.43110(11) 0.99084(7) 0.0367(4) Uani 1 1 d . . . . .
H239 H 0.621334 0.474458 1.003302 0.044 Uiso 1 1 calc R U . . .
C240 C 0.73342(18) 0.38326(11) 1.01074(7) 0.0363(4) Uani 1 1 d . . . . .
H240 H 0.761878 0.393829 1.036673 0.044 Uiso 1 1 calc R U . . .
C241 C 0.77560(16) 0.31922(10) 0.99258(6) 0.0306(4) Uani 1 1 d . . . . .
H241 H 0.832696 0.286424 1.006376 0.037 Uiso 1 1 calc R U . . .
C242 C 0.73485(14) 0.30289(9) 0.95443(6) 0.0246(3) Uani 1 1 d . . . . .
C243 C 0.86125(15) 0.19280(9) 0.95185(6) 0.0244(3) Uani 1 1 d . . . . .
C244 C 0.83524(16) 0.14698(9) 0.99073(6) 0.0286(4) Uani 1 1 d . . . . .
C245 C 0.92327(18) 0.09914(10) 1.00889(7) 0.0353(4) Uani 1 1 d . . . . .
H245 H 0.905996 0.067494 1.034816 0.042 Uiso 1 1 calc R U . . .
C246 C 1.03503(18) 0.09715(10) 0.98973(7) 0.0369(4) Uani 1 1 d . . . . .
H246 H 1.094007 0.064598 1.002527 0.044 Uiso 1 1 calc R U . . .
C247 C 1.06015(16) 0.14258(11) 0.95204(7) 0.0340(4) Uani 1 1 d . . . . .
H247 H 1.137007 0.140879 0.938940 0.041 Uiso 1 1 calc R U . . .
C248 C 0.97480(15) 0.19153(10) 0.93242(6) 0.0281(4) Uani 1 1 d . . . . .
C249 C 1.00662(17) 0.24113(11) 0.89110(7) 0.0352(4) Uani 1 1 d . . . . .
H249 H 0.937791 0.277467 0.886170 0.042 Uiso 1 1 calc R U . . .
C250 C 1.1000(2) 0.27884(14) 0.89853(10) 0.0508(6) Uani 1 1 d . . . . .
H25A H 1.076586 0.303219 0.926226 0.076 Uiso 1 1 calc R U . . .
H25B H 1.113672 0.312949 0.872131 0.076 Uiso 1 1 calc R U . . .
H25C H 1.169763 0.244645 0.902037 0.076 Uiso 1 1 calc R U . . .
C251 C 1.0407(3) 0.20262(16) 0.84809(9) 0.0588(7) Uani 1 1 d . . . . .
H25D H 1.102281 0.162930 0.853319 0.088 Uiso 1 1 calc R U . . .
H25E H 1.066520 0.234803 0.822418 0.088 Uiso 1 1 calc R U . . .
H25F H 0.975234 0.185430 0.840949 0.088 Uiso 1 1 calc R U . . .
C252 C 0.71437(18) 0.14802(12) 1.01352(7) 0.0381(4) Uani 1 1 d . . . . .
H252 H 0.664136 0.185108 0.995808 0.046 Uiso 1 1 calc R U . . .
C253 C 0.6770(3) 0.07871(15) 1.01162(11) 0.0599(7) Uani 1 1 d . . . . .
H25G H 0.688347 0.067481 0.979828 0.090 Uiso 1 1 calc R U . . .
H25H H 0.596436 0.082461 1.023729 0.090 Uiso 1 1 calc R U . . .
H25I H 0.721992 0.041523 1.030068 0.090 Uiso 1 1 calc R U . . .
C254 C 0.6988(2) 0.16768(18) 1.06277(9) 0.0574(7) Uani 1 1 d . . . . .
H25J H 0.746359 0.131973 1.081201 0.086 Uiso 1 1 calc R U . . .
H25K H 0.618981 0.170379 1.075806 0.086 Uiso 1 1 calc R U . . .
H25L H 0.720963 0.213259 1.062750 0.086 Uiso 1 1 calc R U . . .
C301 C 0.4187(10) 0.1462(11) 0.9385(4) 0.115(6) Uani 0.503(16) 1 d D U P A 2
H30A H 0.474047 0.150839 0.958341 0.172 Uiso 0.503(16) 1 calc R U P A 2
H30B H 0.383264 0.105538 0.950433 0.172 Uiso 0.503(16) 1 calc R U P A 2
H30C H 0.360259 0.188652 0.937732 0.172 Uiso 0.503(16) 1 calc R U P A 2
C302 C 0.4038(12) 0.1223(9) 0.8628(5) 0.120(5) Uani 0.503(16) 1 d D U P A 2
H30D H 0.382145 0.077073 0.874651 0.179 Uiso 0.503(16) 1 calc R U P A 2
H30E H 0.436762 0.120820 0.830632 0.179 Uiso 0.503(16) 1 calc R U P A 2
H30F H 0.336410 0.159395 0.865140 0.179 Uiso 0.503(16) 1 calc R U P A 2
C321 C 0.9424(14) 0.3362(9) 0.7566(6) 0.072(4) Uani 0.213(4) 1 d . U P B 2
H321 H 0.918993 0.292179 0.764442 0.087 Uiso 0.213(4) 1 calc R U P B 2
C322 C 1.0439(17) 0.3404(13) 0.7273(7) 0.097(5) Uani 0.213(4) 1 d . U P B 2
H322 H 1.099034 0.301158 0.718380 0.117 Uiso 0.213(4) 1 calc R U P B 2
C324 C 1.015(3) 0.4622(15) 0.7357(8) 0.127(7) Uani 0.213(4) 1 d . U P B 2
H324 H 1.049676 0.501417 0.736068 0.152 Uiso 0.213(4) 1 calc R U P B 2
C325 C 0.914(2) 0.4553(11) 0.7662(7) 0.108(6) Uani 0.213(4) 1 d . U P B 2
H325 H 0.876838 0.495813 0.780620 0.130 Uiso 0.213(4) 1 calc R U P B 2
K1 K 0.79463(4) 0.69566(2) 0.86826(2) 0.03630(10) Uani 1 1 d . . . . .
O1 O 0.57785(16) 0.68057(10) 0.90907(6) 0.0387(4) Uani 0.842(2) 1 d . U P C 1
O1B O 0.6356(10) 0.6839(5) 0.9513(3) 0.041(2) Uani 0.158(2) 1 d . U P C 2
O2 O 0.73467(18) 0.71232(11) 0.96060(7) 0.0474(5) Uani 0.842(2) 1 d . U P C 1
O2B O 0.8331(11) 0.7415(7) 0.9544(5) 0.053(2) Uani 0.158(2) 1 d . U P C 2
O3 O 0.92876(18) 0.75992(11) 0.91314(9) 0.0550(6) Uani 0.842(2) 1 d . U P C 1
O3B O 1.0071(10) 0.7291(6) 0.8812(5) 0.054(2) Uani 0.158(2) 1 d . U P C 2
O4 O 1.00586(18) 0.71750(11) 0.82528(9) 0.0488(5) Uani 0.842(2) 1 d . U P C 1
O4B O 0.9524(10) 0.7100(6) 0.7949(4) 0.055(2) Uani 0.158(2) 1 d . U P C 2
O5 O 0.85512(18) 0.67907(13) 0.77390(8) 0.0486(5) Uani 0.842(2) 1 d . U P C 1
O5B O 0.7658(9) 0.6387(7) 0.7945(3) 0.049(2) Uani 0.158(2) 1 d . U P C 2
O6 O 0.66014(18) 0.62878(12) 0.82251(7) 0.0442(5) Uani 0.842(2) 1 d . U P C 1
O6B O 0.5843(8) 0.6627(5) 0.8651(3) 0.0370(19) Uani 0.158(2) 1 d . U P C 2
O7 O 0.6800(2) 0.81461(14) 0.82965(10) 0.0962(10) Uani 1 1 d . U . . .
O8 O 0.8864(2) 0.56628(10) 0.90006(8) 0.0690(6) Uani 1 1 d . U . . .
C1 C 0.5641(4) 0.67046(18) 0.95760(11) 0.0471(7) Uani 0.842(2) 1 d . U P C 1
H1A H 0.601740 0.622606 0.967929 0.057 Uiso 0.842(2) 1 calc R U P C 1
H1B H 0.482423 0.675742 0.969513 0.057 Uiso 0.842(2) 1 calc R U P C 1
C1B C 0.646(2) 0.7247(14) 0.9834(9) 0.043(4) Uani 0.158(2) 1 d . U P C 2
H1BA H 0.600426 0.710663 1.012513 0.052 Uiso 0.158(2) 1 calc R U P C 2
H1BB H 0.613921 0.774091 0.973629 0.052 Uiso 0.158(2) 1 calc R U P C 2
C2 C 0.6154(4) 0.7234(3) 0.97540(16) 0.0494(10) Uani 0.842(2) 1 d . U P C 1
H2A H 0.579984 0.771186 0.963974 0.059 Uiso 0.842(2) 1 calc R U P C 1
H2B H 0.601573 0.719010 1.009254 0.059 Uiso 0.842(2) 1 calc R U P C 1
C2B C 0.7659(15) 0.7196(11) 0.9913(6) 0.051(3) Uani 0.158(2) 1 d . U P C 2
H2BA H 0.767528 0.747803 1.016505 0.061 Uiso 0.158(2) 1 calc R U P C 2
H2BB H 0.796985 0.670171 1.001107 0.061 Uiso 0.158(2) 1 calc R U P C 2
C3 C 0.7906(3) 0.7591(2) 0.97817(16) 0.0595(9) Uani 0.842(2) 1 d . U P C 1
H3A H 0.778730 0.753277 1.012033 0.071 Uiso 0.842(2) 1 calc R U P C 1
H3B H 0.758892 0.808178 0.967787 0.071 Uiso 0.842(2) 1 calc R U P C 1
C3B C 0.946(3) 0.736(2) 0.9588(15) 0.060(4) Uani 0.158(2) 1 d . U P C 2
H3BA H 0.980554 0.686147 0.964917 0.072 Uiso 0.158(2) 1 calc R U P C 2
H3BB H 0.953149 0.760863 0.985008 0.072 Uiso 0.158(2) 1 calc R U P C 2
C4 C 0.9142(4) 0.7434(3) 0.9614(2) 0.0622(13) Uani 0.842(2) 1 d . U P C 1
H4A H 0.955610 0.771655 0.976051 0.075 Uiso 0.842(2) 1 calc R U P C 1
H4B H 0.944652 0.693178 0.969267 0.075 Uiso 0.842(2) 1 calc R U P C 1
C4B C 1.0017(19) 0.7648(10) 0.9194(8) 0.056(3) Uani 0.158(2) 1 d . U P C 2
H4BA H 1.079975 0.766087 0.924744 0.067 Uiso 0.158(2) 1 calc R U P C 2
H4BB H 0.963081 0.813795 0.912746 0.067 Uiso 0.158(2) 1 calc R U P C 2
C5 C 1.0554(6) 0.7663(3) 0.8443(3) 0.0644(14) Uani 0.842(2) 1 d . U P C 1
H5A H 1.015621 0.814713 0.836607 0.077 Uiso 0.842(2) 1 calc R U P C 1
H5B H 1.136293 0.762958 0.831541 0.077 Uiso 0.842(2) 1 calc R U P C 1
C5B C 1.058(5) 0.752(2) 0.8387(17) 0.069(5) Uani 0.158(2) 1 d . U P C 2
H5BA H 1.016363 0.799930 0.830308 0.083 Uiso 0.158(2) 1 calc R U P C 2
H5BB H 1.135829 0.756768 0.842182 0.083 Uiso 0.158(2) 1 calc R U P C 2
C6 C 1.0449(3) 0.7494(2) 0.89519(18) 0.0631(9) Uani 0.842(2) 1 d . U P C 1
H6A H 1.080618 0.700021 0.902826 0.076 Uiso 0.842(2) 1 calc R U P C 1
H6B H 1.084383 0.779926 0.908810 0.076 Uiso 0.842(2) 1 calc R U P C 1
C6B C 1.064(2) 0.7157(13) 0.8039(9) 0.068(4) Uani 0.158(2) 1 d . U P C 2
H6BA H 1.108948 0.668303 0.810614 0.082 Uiso 0.158(2) 1 calc R U P C 2
H6BB H 1.104535 0.738782 0.776442 0.082 Uiso 0.158(2) 1 calc R U P C 2
C7 C 0.9740(4) 0.6697(4) 0.7598(2) 0.0519(12) Uani 0.842(2) 1 d . U P C 1
H7A H 0.989071 0.672323 0.725959 0.062 Uiso 0.842(2) 1 calc R U P C 1
H7B H 1.011105 0.622965 0.772326 0.062 Uiso 0.842(2) 1 calc R U P C 1
C7B C 0.951(3) 0.661(3) 0.7650(15) 0.058(5) Uani 0.158(2) 1 d . U P C 2
H7BA H 0.976581 0.612704 0.779310 0.069 Uiso 0.158(2) 1 calc R U P C 2
H7BB H 1.002650 0.668661 0.736470 0.069 Uiso 0.158(2) 1 calc R U P C 2
C8 C 1.0212(3) 0.72556(17) 0.77653(13) 0.0564(8) Uani 0.842(2) 1 d . U P C 1
H8A H 1.102977 0.721527 0.764958 0.068 Uiso 0.842(2) 1 calc R U P C 1
H8B H 0.981621 0.772385 0.765217 0.068 Uiso 0.842(2) 1 calc R U P C 1
C8B C 0.8287(18) 0.6687(11) 0.7543(7) 0.050(3) Uani 0.158(2) 1 d . U P C 2
H8BA H 0.795894 0.718860 0.747528 0.060 Uiso 0.158(2) 1 calc R U P C 2
H8BB H 0.826785 0.643805 0.727480 0.060 Uiso 0.158(2) 1 calc R U P C 2
C9 C 0.8059(3) 0.6268(3) 0.75883(11) 0.0588(8) Uani 0.842(2) 1 d . U P C 1
H9A H 0.839223 0.579717 0.772248 0.071 Uiso 0.842(2) 1 calc R U P C 1
H9B H 0.820657 0.627919 0.725078 0.071 Uiso 0.842(2) 1 calc R U P C 1
C9B C 0.6514(19) 0.6441(14) 0.7899(8) 0.051(4) Uani 0.158(2) 1 d . U P C 2
H9BA H 0.645434 0.616272 0.764970 0.061 Uiso 0.158(2) 1 calc R U P C 2
H9BB H 0.619682 0.693657 0.780696 0.061 Uiso 0.158(2) 1 calc R U P C 2
C10 C 0.6787(4) 0.6423(3) 0.77427(13) 0.0587(11) Uani 0.842(2) 1 d . U P C 1
H10A H 0.647705 0.691961 0.764959 0.070 Uiso 0.842(2) 1 calc R U P C 1
H10B H 0.639920 0.612329 0.759869 0.070 Uiso 0.842(2) 1 calc R U P C 1
C10B C 0.5855(19) 0.6209(11) 0.8299(6) 0.043(3) Uani 0.158(2) 1 d . U P C 2
H10C H 0.506933 0.623017 0.823608 0.052 Uiso 0.158(2) 1 calc R U P C 2
H10D H 0.617199 0.571589 0.839712 0.052 Uiso 0.158(2) 1 calc R U P C 2
C11 C 0.5435(3) 0.6463(2) 0.83923(12) 0.0457(7) Uani 0.842(2) 1 d . U P C 1
H11A H 0.499702 0.617750 0.826003 0.055 Uiso 0.842(2) 1 calc R U P C 1
H11B H 0.514980 0.696319 0.830044 0.055 Uiso 0.842(2) 1 calc R U P C 1
C11B C 0.524(2) 0.6421(13) 0.9066(7) 0.044(3) Uani 0.158(2) 1 d . U P C 2
H11C H 0.558814 0.593866 0.917656 0.053 Uiso 0.158(2) 1 calc R U P C 2
H11D H 0.444951 0.641720 0.902157 0.053 Uiso 0.158(2) 1 calc R U P C 2
C12 C 0.5279(3) 0.6327(2) 0.89029(13) 0.0430(8) Uani 0.842(2) 1 d . U P C 1
H12A H 0.445934 0.638409 0.901868 0.052 Uiso 0.842(2) 1 calc R U P C 1
H12B H 0.563994 0.584032 0.899606 0.052 Uiso 0.842(2) 1 calc R U P C 1
C12B C 0.5243(15) 0.6892(9) 0.9409(6) 0.041(3) Uani 0.158(2) 1 d . U P C 2
H12C H 0.495114 0.738068 0.929107 0.049 Uiso 0.158(2) 1 calc R U P C 2
H12D H 0.473986 0.676866 0.968974 0.049 Uiso 0.158(2) 1 calc R U P C 2
C13 C 0.7261(3) 0.8577(2) 0.79266(14) 0.0825(11) Uani 1 1 d . U . . .
H13A H 0.751813 0.831564 0.765421 0.099 Uiso 1 1 calc R U . . .
H13B H 0.791491 0.874805 0.800883 0.099 Uiso 1 1 calc R U . . .
C14 C 0.6340(4) 0.9163(2) 0.78358(19) 0.1083(17) Uani 1 1 d . U . . .
H14A H 0.663229 0.960941 0.778035 0.130 Uiso 1 1 calc R U . . .
H14B H 0.601296 0.910044 0.756103 0.130 Uiso 1 1 calc R U . . .
C15 C 0.5522(4) 0.9179(2) 0.82134(14) 0.1014(16) Uani 1 1 d . U . . .
H15A H 0.476146 0.921959 0.811743 0.122 Uiso 1 1 calc R U . . .
H15B H 0.551856 0.958553 0.838165 0.122 Uiso 1 1 calc R U . . .
C16 C 0.5807(3) 0.85082(16) 0.85120(10) 0.0614(7) Uani 1 1 d . U . . .
H16A H 0.591662 0.860585 0.881981 0.074 Uiso 1 1 calc R U . . .
H16B H 0.519064 0.823271 0.854502 0.074 Uiso 1 1 calc R U . . .
C17 C 0.9289(4) 0.54511(18) 0.94242(14) 0.0907(13) Uani 1 1 d . U . . .
H17A H 0.868892 0.557689 0.968033 0.109 Uiso 1 1 calc R U . . .
H17B H 0.993347 0.568457 0.944300 0.109 Uiso 1 1 calc R U . . .
C18 C 0.9669(2) 0.46774(14) 0.94486(10) 0.0546(6) Uani 1 1 d . U . . .
H18A H 0.942668 0.445264 0.975555 0.066 Uiso 1 1 calc R U . . .
H18B H 1.050483 0.455483 0.938106 0.066 Uiso 1 1 calc R U . . .
C19 C 0.9090(2) 0.44489(13) 0.90836(10) 0.0504(6) Uani 1 1 d . U . . .
H19A H 0.965766 0.424346 0.883839 0.060 Uiso 1 1 calc R U . . .
H19B H 0.860914 0.410125 0.921890 0.060 Uiso 1 1 calc R U . . .
C20 C 0.8384(3) 0.51173(15) 0.89028(13) 0.0646(8) Uani 1 1 d . U . . .
H20H H 0.838762 0.512815 0.856850 0.078 Uiso 1 1 calc R U . . .
H20I H 0.759031 0.515781 0.905217 0.078 Uiso 1 1 calc R U . . .
K2 K 0.31239(4) 0.15722(3) 0.62483(2) 0.04367(11) Uani 1 1 d . . . . .
O9 O 0.31342(19) 0.28456(11) 0.66018(7) 0.0625(5) Uani 1 1 d . . . . .
O10 O 0.4076(2) 0.15779(13) 0.70452(7) 0.0719(6) Uani 1 1 d . . . . .
O11 O 0.35998(18) 0.03361(11) 0.68090(8) 0.0671(5) Uani 1 1 d . . . . .
O12 O 0.32414(17) 0.02805(10) 0.58897(8) 0.0599(5) Uani 1 1 d . . . . .
O13 O 0.21334(15) 0.15286(10) 0.54729(6) 0.0478(4) Uani 1 1 d . . . . .
O14 O 0.24543(15) 0.28135(9) 0.57253(6) 0.0478(4) Uani 1 1 d . . . . .
O15 O 0.0884(3) 0.19029(18) 0.65956(10) 0.0960(9) Uani 1 1 d . . . . .
O16 O 0.52516(17) 0.12906(12) 0.58068(7) 0.0623(5) Uani 1 1 d . . . . .
C21 C 0.4006(3) 0.2800(2) 0.68824(13) 0.0781(10) Uani 1 1 d . . . . .
H21G H 0.392166 0.324376 0.702217 0.094 Uiso 1 1 calc R U . . .
H21H H 0.475886 0.271855 0.669508 0.094 Uiso 1 1 calc R U . . .
C22 C 0.3919(4) 0.2204(2) 0.72502(12) 0.0885(12) Uani 1 1 d . . . . .
H22H H 0.450502 0.217399 0.745479 0.106 Uiso 1 1 calc R U . . .
H22I H 0.316435 0.228338 0.743576 0.106 Uiso 1 1 calc R U . . .
C23 C 0.3968(4) 0.0983(2) 0.73728(12) 0.0884(12) Uani 1 1 d . . . . .
H23C H 0.317045 0.101761 0.751757 0.106 Uiso 1 1 calc R U . . .
H23D H 0.445146 0.097102 0.761545 0.106 Uiso 1 1 calc R U . . .
C24 C 0.4320(4) 0.0333(2) 0.71382(13) 0.0827(11) Uani 1 1 d . . . . .
H24A H 0.511246 0.030413 0.698869 0.099 Uiso 1 1 calc R U . . .
H24B H 0.428460 -0.008124 0.736498 0.099 Uiso 1 1 calc R U . . .
C25 C 0.3920(3) -0.02787(16) 0.65767(14) 0.0724(9) Uani 1 1 d . . . . .
H25M H 0.390348 -0.069760 0.680098 0.087 Uiso 1 1 calc R U . . .
H25N H 0.470459 -0.030275 0.641907 0.087 Uiso 1 1 calc R U . . .
C26 C 0.3136(3) -0.02762(16) 0.62370(15) 0.0736(9) Uani 1 1 d . . . . .
H26A H 0.331918 -0.072775 0.610042 0.088 Uiso 1 1 calc R U . . .
H26B H 0.234515 -0.022076 0.639072 0.088 Uiso 1 1 calc R U . . .
C27 C 0.2530(3) 0.02930(17) 0.55527(13) 0.0662(8) Uani 1 1 d . . . . .
H27A H 0.174171 0.028848 0.569957 0.079 Uiso 1 1 calc R U . . .
H27B H 0.278599 -0.012803 0.538473 0.079 Uiso 1 1 calc R U . . .
C28 C 0.2566(3) 0.09378(17) 0.52275(11) 0.0615(7) Uani 1 1 d . . . . .
H28A H 0.335732 0.095228 0.508768 0.074 Uiso 1 1 calc R U . . .
H28B H 0.210289 0.093758 0.497985 0.074 Uiso 1 1 calc R U . . .
C29 C 0.1990(3) 0.21603(16) 0.51815(9) 0.0545(6) Uani 1 1 d . . . . .
H29A H 0.142464 0.215081 0.497460 0.065 Uiso 1 1 calc R U . . .
H29B H 0.271806 0.221358 0.499174 0.065 Uiso 1 1 calc R U . . .
C30 C 0.1597(2) 0.27590(15) 0.54624(10) 0.0557(6) Uani 1 1 d . . . . .
H30G H 0.141794 0.319817 0.526056 0.067 Uiso 1 1 calc R U . . .
H30H H 0.089746 0.268804 0.566808 0.067 Uiso 1 1 calc R U . . .
C31 C 0.2178(3) 0.34060(15) 0.59733(12) 0.0625(7) Uani 1 1 d . . . . .
H31A H 0.145903 0.339111 0.617954 0.075 Uiso 1 1 calc R U . . .
H31B H 0.207237 0.383830 0.575975 0.075 Uiso 1 1 calc R U . . .
C32 C 0.3123(3) 0.34109(15) 0.62496(12) 0.0641(7) Uani 1 1 d . . . . .
H32A H 0.385926 0.335864 0.604998 0.077 Uiso 1 1 calc R U . . .
H32B H 0.300050 0.386108 0.638547 0.077 Uiso 1 1 calc R U . . .
C33 C 0.0522(4) 0.2134(2) 0.70353(16) 0.0947(13) Uani 1 1 d . . . . .
H33A H -0.017995 0.249178 0.703347 0.114 Uiso 1 1 calc R U . . .
H33B H 0.111670 0.233738 0.713829 0.114 Uiso 1 1 calc R U . . .
C34 C 0.0308(3) 0.1492(2) 0.73398(11) 0.0716(8) Uani 1 1 d . . . . .
H34A H -0.044307 0.158302 0.752694 0.086 Uiso 1 1 calc R U . . .
H34B H 0.089782 0.134422 0.754755 0.086 Uiso 1 1 calc R U . . .
C35 C 0.0346(4) 0.0936(2) 0.70325(13) 0.0804(10) Uani 1 1 d . . . . .
H35A H -0.031069 0.069300 0.711696 0.097 Uiso 1 1 calc R U . . .
H35B H 0.105865 0.058701 0.703419 0.097 Uiso 1 1 calc R U . . .
C36 C 0.0289(4) 0.1385(3) 0.65626(12) 0.1013(16) Uani 1 1 d . . . . .
H36A H 0.064791 0.110326 0.630763 0.122 Uiso 1 1 calc R U . . .
H36B H -0.050627 0.158622 0.651542 0.122 Uiso 1 1 calc R U . . .
C37 C 0.6098(3) 0.14761(17) 0.60281(10) 0.0599(7) Uani 1 1 d . . . . .
H37A H 0.577970 0.161220 0.633755 0.072 Uiso 1 1 calc R U . . .
H37B H 0.641282 0.187172 0.584818 0.072 Uiso 1 1 calc R U . . .
C38 C 0.6991(3) 0.08334(18) 0.60560(10) 0.0630(7) Uani 1 1 d . . . . .
H38A H 0.679948 0.050572 0.632583 0.076 Uiso 1 1 calc R U . . .
H38B H 0.774160 0.095197 0.607079 0.076 Uiso 1 1 calc R U . . .
C39 C 0.6974(3) 0.0523(2) 0.56103(13) 0.0792(10) Uani 1 1 d . . . . .
H39A H 0.757881 0.065863 0.537269 0.095 Uiso 1 1 calc R U . . .
H39B H 0.708103 0.000565 0.565950 0.095 Uiso 1 1 calc R U . . .
C40 C 0.5832(3) 0.0826(2) 0.54738(12) 0.0715(8) Uani 1 1 d . . . . .
H40A H 0.590609 0.108578 0.516587 0.086 Uiso 1 1 calc R U . . .
H40B H 0.540057 0.044738 0.546528 0.086 Uiso 1 1 calc R U . . .
O1SA O 0.6274(15) 0.3919(12) 0.5972(6) 0.204(7) Uani 0.337(8) 1 d D U P D 1
C1SA C 0.6670(18) 0.3682(14) 0.6386(7) 0.186(8) Uani 0.337(8) 1 d D U P D 1
H1SA H 0.673220 0.316638 0.644075 0.223 Uiso 0.337(8) 1 calc R U P D 1
H1SB H 0.612788 0.389388 0.663648 0.223 Uiso 0.337(8) 1 calc R U P D 1
C2SA C 0.7823(19) 0.3875(14) 0.6387(6) 0.182(7) Uani 0.337(8) 1 d D U P D 1
H2SA H 0.834703 0.347841 0.652512 0.219 Uiso 0.337(8) 1 calc R U P D 1
H2SB H 0.775447 0.428616 0.655908 0.219 Uiso 0.337(8) 1 calc R U P D 1
C3SA C 0.8246(14) 0.4049(13) 0.5878(6) 0.154(6) Uani 0.337(8) 1 d D U P D 1
H3SA H 0.875685 0.439633 0.583006 0.185 Uiso 0.337(8) 1 calc R U P D 1
H3SB H 0.861398 0.362608 0.572437 0.185 Uiso 0.337(8) 1 calc R U P D 1
C4SA C 0.7070(18) 0.4358(14) 0.5737(7) 0.136(6) Uani 0.337(8) 1 d D U P D 1
H4SA H 0.682769 0.484278 0.582313 0.164 Uiso 0.337(8) 1 calc R U P D 1
H4SB H 0.709400 0.436991 0.540188 0.164 Uiso 0.337(8) 1 calc R U P D 1
O1SB O 0.8820(8) 0.4344(4) 0.5951(3) 0.205(4) Uani 0.663(8) 1 d D U P D 2
C1SB C 0.8058(9) 0.4629(6) 0.5646(3) 0.157(4) Uani 0.663(8) 1 d D U P D 2
H1SC H 0.837125 0.449592 0.533505 0.189 Uiso 0.663(8) 1 calc R U P D 2
H1SD H 0.790574 0.514619 0.563477 0.189 Uiso 0.663(8) 1 calc R U P D 2
C2SB C 0.6975(9) 0.4346(6) 0.5808(5) 0.147(4) Uani 0.663(8) 1 d D U P D 2
H2SC H 0.668412 0.420586 0.554560 0.177 Uiso 0.663(8) 1 calc R U P D 2
H2SD H 0.638941 0.471145 0.594961 0.177 Uiso 0.663(8) 1 calc R U P D 2
C3SB C 0.7231(8) 0.3714(6) 0.6156(3) 0.169(4) Uani 0.663(8) 1 d D U P D 2
H3SC H 0.687575 0.381185 0.646959 0.203 Uiso 0.663(8) 1 calc R U P D 2
H3SD H 0.699725 0.329394 0.607347 0.203 Uiso 0.663(8) 1 calc R U P D 2
C4SB C 0.8507(8) 0.3647(4) 0.6104(4) 0.161(4) Uani 0.663(8) 1 d D U P D 2
H4SC H 0.878882 0.346238 0.639956 0.193 Uiso 0.663(8) 1 calc R U P D 2
H4SD H 0.886237 0.331390 0.587593 0.193 Uiso 0.663(8) 1 calc R U P D 2

loop_
_atom_site_aniso_label
_atom_site_aniso_U_11
_atom_site_aniso_U_22
_atom_site_aniso_U_33
_atom_site_aniso_U_23
_atom_site_aniso_U_13
_atom_site_aniso_U_12
Cr1 0.03002(16) 0.03201(17) 0.03871(18) -0.00001(13) -0.00785(13) -0.00295(12)
N11 0.0358(9) 0.0404(9) 0.0324(8) 0.0033(7) -0.0093(7) -0.0069(7)
N12 0.0366(9) 0.0371(9) 0.0554(12) 0.0070(8) -0.0093(8) -0.0038(7)
N13 0.0374(9) 0.0326(9) 0.0535(11) -0.0056(8) -0.0005(8) 0.0001(7)
N14 0.0258(7) 0.0387(9) 0.0340(8) -0.0079(7) -0.0041(6) -0.0031(6)
C101 0.0452(13) 0.0732(18) 0.0505(14) 0.0050(13) -0.0043(11) -0.0125(12)
C102 0.0527(17) 0.126(3) 0.070(2) 0.008(2) -0.0266(15) -0.0165(19)
C103 0.0430(12) 0.0536(14) 0.0511(13) 0.0071(11) -0.0098(10) -0.0138(10)
C104 0.0441(12) 0.0473(12) 0.0328(10) 0.0021(9) -0.0108(9) -0.0120(9)
C105 0.0577(14) 0.0487(13) 0.0400(12) -0.0023(10) -0.0132(10) -0.0187(11)
C106 0.0633(15) 0.0454(12) 0.0380(11) -0.0126(10) -0.0072(10) -0.0082(11)
C107 0.0504(13) 0.0497(13) 0.0322(10) -0.0089(9) -0.0015(9) -0.0067(10)
C108 0.0438(11) 0.0471(12) 0.0243(9) -0.0017(8) -0.0045(8) -0.0076(9)
C109 0.0411(11) 0.0418(11) 0.0260(9) 0.0001(8) -0.0095(8) -0.0080(9)
C110 0.0420(12) 0.0508(13) 0.0382(11) -0.0003(9) -0.0020(9) -0.0079(10)
C111 0.0457(12) 0.0576(14) 0.0387(11) -0.0078(10) -0.0061(9) -0.0096(11)
C112 0.0514(15) 0.089(2) 0.0585(17) 0.0267(16) -0.0094(13) -0.0190(15)
C113 0.0386(11) 0.0484(12) 0.0406(11) 0.0117(9) -0.0137(9) -0.0137(9)
C114 0.0495(13) 0.0642(16) 0.0402(12) 0.0085(11) -0.0141(10) -0.0183(12)
C115 0.0574(15) 0.079(2) 0.0466(14) 0.0175(13) -0.0231(12) -0.0248(14)
C116 0.0574(16) 0.076(2) 0.0630(17) 0.0272(15) -0.0303(14) -0.0187(14)
C117 0.0466(14) 0.0567(15) 0.0712(18) 0.0228(13) -0.0196(13) -0.0102(12)
C118 0.0387(11) 0.0474(13) 0.0526(13) 0.0153(10) -0.0141(10) -0.0127(10)
C119 0.0403(12) 0.0343(11) 0.0731(17) 0.0096(11) -0.0078(11) -0.0020(9)
C120 0.0425(12) 0.0334(11) 0.0729(17) -0.0022(11) 0.0009(11) 0.0016(9)
C121 0.0380(12) 0.0444(13) 0.0781(19) 0.0052(12) -0.0016(12) 0.0014(10)
C122 0.0398(13) 0.0519(15) 0.0768(19) 0.0101(13) -0.0022(12) -0.0061(11)
C123 0.0465(15) 0.0537(17) 0.115(3) 0.0039(17) 0.0033(16) 0.0073(13)
C124 0.0329(10) 0.0355(10) 0.0508(12) -0.0096(9) 0.0047(9) -0.0106(8)
C125 0.0455(12) 0.0426(12) 0.0628(15) -0.0214(11) 0.0120(11) -0.0123(10)
C126 0.0545(15) 0.0742(19) 0.0621(17) -0.0399(15) 0.0097(13) -0.0185(13)
C127 0.0489(15) 0.105(2) 0.0548(16) -0.0413(17) -0.0081(12) -0.0110(15)
C128 0.0338(11) 0.0795(18) 0.0477(13) -0.0277(13) -0.0054(10) -0.0020(11)
C129 0.0279(9) 0.0445(11) 0.0403(11) -0.0131(9) 0.0012(8) -0.0089(8)
C130 0.0256(9) 0.0480(11) 0.0271(9) -0.0102(8) -0.0059(7) -0.0023(8)
C131 0.0326(10) 0.0469(11) 0.0252(9) -0.0036(8) -0.0084(7) 0.0010(8)
C132 0.0384(11) 0.0497(12) 0.0326(10) -0.0078(9) -0.0090(8) 0.0060(9)
C133 0.0324(10) 0.0637(15) 0.0408(12) -0.0181(11) -0.0091(9) 0.0075(10)
C134 0.0253(9) 0.0734(16) 0.0403(11) -0.0197(11) -0.0037(8) -0.0050(10)
C135 0.0303(10) 0.0536(13) 0.0360(10) -0.0167(9) -0.0032(8) -0.0069(9)
C136 0.0373(11) 0.0558(14) 0.0574(14) -0.0179(11) 0.0003(10) -0.0156(10)
C137 0.0520(15) 0.0646(18) 0.092(2) -0.0251(16) -0.0197(15) -0.0129(13)
C138 0.080(2) 0.0657(19) 0.0668(19) -0.0065(15) 0.0078(16) -0.0296(16)
C139 0.0360(10) 0.0423(11) 0.0404(11) 0.0081(9) -0.0082(9) -0.0010(9)
C140 0.0535(14) 0.0532(14) 0.0433(12) -0.0005(10) -0.0105(10) -0.0120(11)
C141 0.0570(15) 0.0462(13) 0.0481(14) 0.0018(10) 0.0132(11) 0.0015(11)
Cr2 0.02503(14) 0.02068(13) 0.02364(14) -0.00268(10) -0.00770(11) -0.00002(10)
N21 0.0266(7) 0.0233(7) 0.0273(7) -0.0056(6) -0.0056(6) 0.0008(5)
N22 0.0356(8) 0.0313(8) 0.0280(8) -0.0017(6) -0.0076(6) -0.0020(6)
N23 0.0304(8) 0.0208(7) 0.0309(8) -0.0011(6) -0.0098(6) 0.0012(6)
N24 0.0229(7) 0.0209(6) 0.0254(7) -0.0025(5) -0.0061(5) 0.0009(5)
C46 0.0508(13) 0.0440(12) 0.0337(10) -0.0051(9) -0.0041(9) -0.0151(10)
C201 0.034(3) 0.031(2) 0.055(3) -0.006(2) -0.004(2) -0.0088(17)
C202 0.043(3) 0.056(4) 0.067(5) -0.006(3) 0.001(3) -0.026(3)
C203 0.0383(12) 0.0424(13) 0.094(2) -0.0021(13) 0.0143(13) -0.0076(10)
C204 0.0453(12) 0.0322(10) 0.0602(14) -0.0073(10) 0.0033(10) -0.0128(9)
C205 0.0628(16) 0.0431(13) 0.0731(18) 0.0004(12) -0.0002(14) -0.0242(12)
C206 0.084(2) 0.0394(13) 0.0602(16) 0.0078(11) -0.0166(14) -0.0308(13)
C207 0.0724(17) 0.0232(9) 0.0565(14) -0.0025(9) -0.0238(12) -0.0031(10)
C208 0.0460(11) 0.0250(9) 0.0363(10) -0.0074(7) -0.0107(8) 0.0002(8)
C209 0.0389(10) 0.0212(8) 0.0347(9) -0.0068(7) -0.0057(8) -0.0039(7)
C210 0.0418(11) 0.0318(10) 0.0406(11) -0.0080(8) -0.0109(9) 0.0104(8)
C211 0.0533(14) 0.0498(13) 0.0502(13) -0.0155(11) -0.0211(11) 0.0084(11)
C212 0.0605(16) 0.0676(17) 0.0484(14) -0.0255(13) -0.0186(12) 0.0215(13)
C213 0.0304(9) 0.0329(9) 0.0289(9) -0.0095(7) -0.0077(7) 0.0040(7)
C214 0.0482(12) 0.0362(11) 0.0400(11) -0.0150(9) -0.0123(9) 0.0048(9)
C215 0.0655(16) 0.0499(13) 0.0412(12) -0.0238(10) -0.0181(11) 0.0105(11)
C216 0.0650(16) 0.0578(15) 0.0310(11) -0.0145(10) -0.0130(10) 0.0126(12)
C217 0.0514(13) 0.0459(12) 0.0299(10) -0.0048(9) -0.0064(9) 0.0043(10)
C218 0.0340(10) 0.0368(10) 0.0279(9) -0.0059(7) -0.0064(7) 0.0016(8)
C219 0.0490(12) 0.0326(10) 0.0284(9) 0.0016(7) -0.0099(8) -0.0076(8)
C220 0.0556(13) 0.0453(12) 0.0408(11) -0.0059(9) -0.0009(10) -0.0203(10)
C221 0.0517(18) 0.073(2) 0.0539(19) -0.0037(17) -0.0087(15) -0.0135(16)
C222 0.052(2) 0.109(4) 0.083(3) -0.029(3) 0.0070(19) -0.022(2)
C223 0.104(3) 0.141(4) 0.073(2) -0.041(2) 0.038(2) -0.076(3)
C224 0.104(3) 0.110(4) 0.050(2) 0.004(2) 0.004(2) -0.065(3)
C225 0.067(2) 0.066(2) 0.0487(18) 0.0116(16) -0.0091(15) -0.0257(18)
C226 0.0437(11) 0.0335(10) 0.0369(10) -0.0012(8) -0.0146(9) -0.0025(8)
C227 0.0337(10) 0.0254(9) 0.0391(10) 0.0007(7) -0.0132(8) 0.0001(7)
C228 0.0379(11) 0.0464(12) 0.0565(14) -0.0134(10) -0.0172(10) 0.0006(9)
C229 0.0590(14) 0.0429(12) 0.0408(12) 0.0020(9) -0.0163(11) 0.0041(10)
C230 0.0354(10) 0.0342(10) 0.0501(12) 0.0022(9) -0.0075(9) -0.0018(8)
C231 0.0305(10) 0.0415(11) 0.0467(12) 0.0024(9) -0.0043(9) -0.0012(8)
C232 0.0344(11) 0.0462(13) 0.0687(16) 0.0029(11) -0.0085(11) -0.0069(9)
C233 0.0317(11) 0.0620(16) 0.0622(15) 0.0042(12) -0.0101(10) -0.0034(10)
C234 0.0422(12) 0.0526(14) 0.0481(13) 0.0001(11) -0.0079(10) 0.0108(10)
C235 0.0523(14) 0.0446(13) 0.0476(13) -0.0088(10) -0.0116(11) 0.0108(10)
C236 0.0432(12) 0.0434(12) 0.0463(12) -0.0071(10) -0.0115(10) 0.0056(9)
C237 0.0258(8) 0.0231(8) 0.0287(8) -0.0026(6) -0.0040(7) -0.0002(6)
C238 0.0318(9) 0.0260(9) 0.0358(10) -0.0038(7) -0.0034(8) 0.0020(7)
C239 0.0411(11) 0.0292(9) 0.0381(10) -0.0119(8) 0.0004(8) -0.0007(8)
C240 0.0416(11) 0.0372(10) 0.0314(9) -0.0121(8) -0.0061(8) -0.0036(8)
C241 0.0302(9) 0.0315(9) 0.0291(9) -0.0061(7) -0.0055(7) 0.0000(7)
C242 0.0241(8) 0.0227(8) 0.0259(8) -0.0033(6) -0.0028(6) -0.0010(6)
C243 0.0244(8) 0.0231(8) 0.0253(8) -0.0040(6) -0.0086(6) 0.0018(6)
C244 0.0314(9) 0.0254(8) 0.0292(9) -0.0014(7) -0.0091(7) -0.0023(7)
C245 0.0437(11) 0.0287(9) 0.0335(10) 0.0027(7) -0.0173(8) -0.0007(8)
C246 0.0399(11) 0.0295(9) 0.0423(11) -0.0077(8) -0.0227(9) 0.0073(8)
C247 0.0259(9) 0.0359(10) 0.0405(10) -0.0127(8) -0.0112(8) 0.0049(7)
C248 0.0251(8) 0.0287(9) 0.0306(9) -0.0061(7) -0.0078(7) 0.0002(7)
C249 0.0279(9) 0.0397(10) 0.0369(10) -0.0009(8) -0.0029(8) -0.0064(8)
C250 0.0398(12) 0.0444(13) 0.0698(16) 0.0004(11) -0.0097(11) -0.0134(10)
C251 0.0776(19) 0.0625(16) 0.0376(12) -0.0096(11) 0.0105(12) -0.0264(14)
C252 0.0366(10) 0.0427(11) 0.0343(10) 0.0054(8) -0.0053(8) -0.0105(9)
C253 0.0614(16) 0.0541(15) 0.0679(17) 0.0042(13) -0.0028(13) -0.0301(13)
C254 0.0499(14) 0.084(2) 0.0377(12) -0.0083(12) 0.0044(10) -0.0169(13)
C301 0.074(6) 0.171(14) 0.105(7) -0.089(9) -0.025(5) 0.022(7)
C302 0.134(9) 0.134(10) 0.075(6) -0.062(7) -0.069(7) 0.087(7)
C321 0.066(8) 0.072(7) 0.068(8) -0.005(6) 0.022(6) -0.010(6)
C322 0.074(9) 0.124(8) 0.092(11) -0.029(9) 0.037(8) -0.039(8)
C324 0.165(13) 0.122(10) 0.098(11) -0.041(9) 0.068(10) -0.084(10)
C325 0.152(12) 0.082(8) 0.093(10) -0.026(8) 0.059(9) -0.072(8)
K1 0.0359(2) 0.0353(2) 0.0393(2) 0.00061(17) -0.01239(17) -0.00736(16)
O1 0.0457(10) 0.0418(10) 0.0315(9) -0.0040(7) -0.0063(8) -0.0136(8)
O1B 0.050(5) 0.041(5) 0.035(4) -0.012(4) -0.012(4) -0.003(4)
O2 0.0509(11) 0.0476(11) 0.0464(11) -0.0186(9) -0.0210(9) 0.0046(8)
O2B 0.049(5) 0.050(5) 0.062(5) -0.015(5) -0.020(4) 0.000(4)
O3 0.0407(11) 0.0425(11) 0.0887(16) -0.0230(10) -0.0325(11) 0.0048(8)
O3B 0.040(5) 0.050(5) 0.075(5) -0.011(5) -0.021(4) -0.005(4)
O4 0.0382(11) 0.0387(10) 0.0695(14) 0.0052(9) -0.0147(11) -0.0075(8)
O4B 0.045(5) 0.056(6) 0.056(5) 0.000(4) 0.001(4) -0.003(4)
O5 0.0369(11) 0.0658(14) 0.0403(11) -0.0004(10) -0.0070(9) -0.0043(9)
O5B 0.041(4) 0.071(6) 0.032(4) -0.005(4) -0.006(3) -0.006(4)
O6 0.0398(11) 0.0644(13) 0.0321(11) -0.0088(8) -0.0077(8) -0.0134(9)
O6B 0.040(4) 0.044(4) 0.031(4) -0.009(3) -0.008(3) -0.011(4)
O7 0.0721(15) 0.0721(15) 0.1057(19) 0.0464(14) 0.0208(13) 0.0215(12)
O8 0.0913(15) 0.0374(9) 0.0823(14) -0.0003(9) -0.0380(12) -0.0047(9)
C1 0.060(2) 0.0487(17) 0.0320(14) -0.0007(12) -0.0030(14) -0.0115(15)
C1B 0.057(7) 0.036(7) 0.038(7) -0.009(6) -0.013(6) -0.005(7)
C2 0.056(2) 0.056(2) 0.0347(19) -0.0098(15) -0.0078(15) 0.0005(18)
C2B 0.055(6) 0.055(8) 0.047(6) -0.024(6) -0.014(5) -0.001(6)
C3 0.058(2) 0.056(2) 0.070(2) -0.0336(19) -0.0318(18) 0.0107(16)
C3B 0.054(7) 0.063(10) 0.071(7) -0.018(7) -0.028(7) -0.012(8)
C4 0.056(3) 0.057(2) 0.084(3) -0.0408(19) -0.042(2) 0.012(2)
C4B 0.049(7) 0.044(7) 0.076(6) -0.012(5) -0.023(6) 0.003(6)
C5 0.043(2) 0.038(2) 0.117(4) -0.002(2) -0.024(2) -0.0143(19)
C5B 0.053(9) 0.069(11) 0.081(7) -0.007(7) -0.005(7) -0.004(8)
C6 0.0402(17) 0.0545(19) 0.104(3) -0.018(2) -0.0330(19) -0.0061(15)
C6B 0.047(7) 0.075(8) 0.078(7) -0.006(7) 0.004(7) -0.010(7)
C7 0.040(2) 0.060(3) 0.047(2) 0.0087(18) -0.0013(18) 0.0018(17)
C7B 0.058(8) 0.063(10) 0.047(9) 0.001(7) 0.005(7) -0.011(8)
C8 0.0361(15) 0.0486(16) 0.073(2) 0.0159(15) 0.0036(15) -0.0016(12)
C8B 0.054(7) 0.044(7) 0.046(7) 0.000(6) 0.008(5) -0.008(6)
C9 0.0567(18) 0.088(3) 0.0344(15) -0.0162(16) -0.0060(13) -0.0142(18)
C9B 0.043(6) 0.069(8) 0.042(7) -0.006(7) -0.007(6) -0.014(6)
C10 0.052(2) 0.101(3) 0.0307(17) -0.0081(19) -0.0123(14) -0.026(2)
C10B 0.045(7) 0.058(7) 0.033(5) -0.014(5) -0.009(5) -0.015(6)
C11 0.0380(16) 0.0575(19) 0.0470(17) -0.0130(14) -0.0099(13) -0.0134(14)
C11B 0.042(7) 0.049(8) 0.040(6) -0.005(6) -0.006(6) -0.005(6)
C12 0.0392(15) 0.0453(17) 0.0482(19) -0.0069(15) -0.0053(16) -0.0155(13)
C12B 0.043(6) 0.046(7) 0.035(6) 0.000(5) -0.002(5) -0.012(5)
C13 0.0553(17) 0.079(2) 0.095(3) 0.0336(19) 0.0023(16) -0.0035(15)
C14 0.098(3) 0.061(2) 0.131(4) 0.042(2) 0.018(3) 0.012(2)
C15 0.098(3) 0.091(3) 0.078(2) 0.024(2) 0.007(2) 0.037(2)
C16 0.0722(18) 0.0571(16) 0.0529(15) -0.0026(12) -0.0086(13) -0.0079(13)
C17 0.139(4) 0.0562(18) 0.081(2) -0.0241(17) -0.053(2) 0.014(2)
C18 0.0523(14) 0.0511(14) 0.0581(15) 0.0025(12) -0.0112(12) -0.0053(11)
C19 0.0527(14) 0.0384(12) 0.0581(14) -0.0027(10) -0.0028(11) -0.0083(10)
C20 0.0662(18) 0.0472(14) 0.085(2) 0.0032(14) -0.0293(16) -0.0129(13)
K2 0.0476(3) 0.0413(2) 0.0438(2) -0.00212(19) -0.0142(2) -0.00728(19)
O9 0.0701(13) 0.0651(12) 0.0599(11) -0.0224(10) -0.0130(10) -0.0168(10)
O10 0.0860(15) 0.0865(16) 0.0480(11) -0.0081(10) -0.0263(10) -0.0130(12)
O11 0.0608(12) 0.0592(12) 0.0764(14) 0.0181(10) -0.0181(10) -0.0081(9)
O12 0.0545(11) 0.0437(9) 0.0855(14) -0.0065(9) -0.0168(10) -0.0128(8)
O13 0.0515(9) 0.0546(10) 0.0411(8) -0.0069(7) -0.0095(7) -0.0145(8)
O14 0.0499(9) 0.0451(9) 0.0492(9) -0.0003(7) -0.0101(7) -0.0107(7)
O15 0.0836(18) 0.118(2) 0.0867(18) -0.0208(17) 0.0198(14) -0.0361(17)
O16 0.0556(11) 0.0734(13) 0.0589(11) -0.0118(10) -0.0102(9) -0.0084(9)
C21 0.090(2) 0.082(2) 0.076(2) -0.0336(18) -0.0297(19) -0.0190(19)
C22 0.108(3) 0.110(3) 0.0567(19) -0.027(2) -0.0317(19) -0.015(2)
C23 0.103(3) 0.111(3) 0.0478(17) 0.0129(18) -0.0298(18) -0.009(2)
C24 0.085(2) 0.089(3) 0.066(2) 0.0216(18) -0.0276(18) 0.0001(19)
C25 0.0621(18) 0.0421(14) 0.107(3) 0.0150(15) -0.0160(17) -0.0065(13)
C26 0.0626(18) 0.0410(14) 0.119(3) 0.0051(16) -0.0219(18) -0.0144(13)
C27 0.0617(17) 0.0560(16) 0.089(2) -0.0235(15) -0.0181(16) -0.0136(13)
C28 0.0590(16) 0.0739(19) 0.0587(16) -0.0256(14) -0.0109(13) -0.0141(14)
C29 0.0604(15) 0.0677(17) 0.0392(12) 0.0055(11) -0.0125(11) -0.0233(13)
C30 0.0539(15) 0.0550(15) 0.0587(15) 0.0105(12) -0.0185(12) -0.0126(12)
C31 0.0637(17) 0.0392(13) 0.083(2) -0.0064(13) -0.0102(15) -0.0043(12)
C32 0.0701(18) 0.0464(14) 0.080(2) -0.0210(14) -0.0078(15) -0.0126(13)
C33 0.088(3) 0.094(3) 0.104(3) -0.026(2) 0.013(2) -0.028(2)
C34 0.073(2) 0.088(2) 0.0535(16) -0.0125(16) -0.0104(14) -0.0076(17)
C35 0.095(3) 0.083(2) 0.066(2) -0.0172(18) -0.0084(18) -0.019(2)
C36 0.084(3) 0.183(5) 0.0431(17) -0.031(2) 0.0034(16) -0.037(3)
C37 0.0667(17) 0.0630(17) 0.0524(15) -0.0047(13) -0.0125(13) -0.0143(14)
C38 0.0680(18) 0.0704(19) 0.0504(15) -0.0039(13) -0.0127(13) -0.0096(14)
C39 0.0638(19) 0.105(3) 0.071(2) -0.032(2) -0.0114(16) -0.0055(18)
C40 0.0697(19) 0.088(2) 0.0610(18) -0.0219(16) -0.0135(15) -0.0112(17)
O1SA 0.217(13) 0.212(14) 0.186(12) 0.005(11) -0.048(11) -0.050(11)
C1SA 0.213(16) 0.148(14) 0.154(14) 0.085(12) -0.007(12) -0.004(13)
C2SA 0.229(15) 0.179(14) 0.117(10) 0.077(11) -0.059(10) -0.016(13)
C3SA 0.192(11) 0.137(12) 0.131(10) 0.059(9) -0.071(9) -0.028(10)
C4SA 0.195(12) 0.157(14) 0.064(7) 0.003(8) -0.073(9) -0.013(11)
O1SB 0.241(8) 0.138(6) 0.259(9) -0.038(6) -0.175(7) 0.031(5)
C1SB 0.158(8) 0.205(10) 0.099(6) -0.030(6) -0.068(6) 0.039(7)
C2SB 0.172(7) 0.113(7) 0.145(10) -0.034(6) -0.069(7) 0.055(6)
C3SB 0.186(8) 0.217(9) 0.068(5) 0.011(5) -0.047(5) 0.061(7)
C4SB 0.197(8) 0.111(5) 0.182(9) -0.071(5) -0.127(7) 0.072(5)

loop_
_atom_type_symbol
_atom_type_description
_atom_type_scat_dispersion_real
_atom_type_scat_dispersion_imag
_atom_type_scat_source
C C 0.0181 0.0091 'International Tables Vol C Tables 4.2.6.8 and 6.1.1.4'
H H 0.0000 0.0000 'International Tables Vol C Tables 4.2.6.8 and 6.1.1.4'
Cr Cr -0.1635 2.4439 'International Tables Vol C Tables 4.2.6.8 and 6.1.1.4'
K K 0.3868 1.0657 'International Tables Vol C Tables 4.2.6.8 and 6.1.1.4'
N N 0.0311 0.0180 'International Tables Vol C Tables 4.2.6.8 and 6.1.1.4'
O O 0.0492 0.0322 'International Tables Vol C Tables 4.2.6.8 and 6.1.1.4'

loop_
_exptl_crystal_face_index_h
_exptl_crystal_face_index_k
_exptl_crystal_face_index_l
_exptl_crystal_face_perp_dist
0 3 19 0.0626
0 -3 -19 0.0626
-7 0 -10 0.0986
6 -3 -7 0.0889
0 -11 8 0.0584
-5 -10 -9 0.0938
-6 -3 -16 0.0899
1 11 -7 0.0478
3 12 1 0.0814
5 8 -6 0.0714
-1 12 1 0.0457
1 -12 -4 0.0556
7 5 -7 0.0668
0 2 -18 0.0553

loop_
_geom_angle_atom_site_label_1
_geom_angle_atom_site_label_2
_geom_angle_atom_site_label_3
_geom_angle
_geom_angle_site_symmetry_1
_geom_angle_site_symmetry_3
_geom_angle_publ_flag
N11 Cr1 N14 120.03(7) . . ?
N12 Cr1 N11 80.43(8) . . ?
N12 Cr1 N14 158.40(8) . . ?
N13 Cr1 N11 158.38(8) . . ?
N13 Cr1 N12 80.82(9) . . ?
N13 Cr1 N14 80.14(8) . . ?
C109 N11 Cr1 128.94(13) . . ?
C113 N11 Cr1 113.68(16) . . ?
C113 N11 C109 115.42(18) . . ?
C118 N12 Cr1 117.83(16) . . ?
C118 N12 C119 122.4(2) . . ?
C119 N12 Cr1 118.86(17) . . ?
C120 N13 Cr1 118.60(18) . . ?
C124 N13 Cr1 118.72(15) . . ?
C124 N13 C120 122.5(2) . . ?
C129 N14 Cr1 113.65(14) . . ?
C129 N14 C130 115.53(16) . . ?
C130 N14 Cr1 130.04(13) . . ?
H10E C101 H10F 109.5 . . ?
H10E C101 H10G 109.5 . . ?
H10F C101 H10G 109.5 . . ?
C103 C101 H10E 109.5 . . ?
C103 C101 H10F 109.5 . . ?
C103 C101 H10G 109.5 . . ?
H10H C102 H10I 109.5 . . ?
H10H C102 H10J 109.5 . . ?
H10I C102 H10J 109.5 . . ?
C103 C102 H10H 109.5 . . ?
C103 C102 H10I 109.5 . . ?
C103 C102 H10J 109.5 . . ?
C101 C103 C102 110.6(2) . . ?
C101 C103 H103 107.8 . . ?
C101 C103 C104 110.9(2) . . ?
C102 C103 H103 107.8 . . ?
C104 C103 C102 111.7(3) . . ?
C104 C103 H103 107.8 . . ?
C105 C104 C103 119.3(2) . . ?
C105 C104 C109 118.9(2) . . ?
C109 C104 C103 121.7(2) . . ?
C104 C105 H105 119.4 . . ?
C106 C105 C104 121.2(2) . . ?
C106 C105 H105 119.4 . . ?
C105 C106 H106 120.3 . . ?
C105 C106 C107 119.4(2) . . ?
C107 C106 H106 120.3 . . ?
C106 C107 H107 119.2 . . ?
C106 C107 C108 121.6(2) . . ?
C108 C107 H107 119.2 . . ?
C107 C108 C109 118.7(2) . . ?
C107 C108 C110 121.2(2) . . ?
C109 C108 C110 120.1(2) . . ?
C104 C109 N11 119.2(2) . . ?
C104 C109 C108 120.1(2) . . ?
C108 C109 N11 120.67(19) . . ?
C108 C110 H110 106.9 . . ?
C111 C110 C108 113.8(2) . . ?
C111 C110 H110 106.9 . . ?
C111 C110 C112 110.5(2) . . ?
C112 C110 C108 111.6(2) . . ?
C112 C110 H110 106.9 . . ?
C110 C111 H11E 109.5 . . ?
C110 C111 H11F 109.5 . . ?
C110 C111 H11G 109.5 . . ?
H11E C111 H11F 109.5 . . ?
H11E C111 H11G 109.5 . . ?
H11F C111 H11G 109.5 . . ?
C110 C112 H11H 109.5 . . ?
C110 C112 H11I 109.5 . . ?
C110 C112 H11J 109.5 . . ?
H11H C112 H11I 109.5 . . ?
H11H C112 H11J 109.5 . . ?
H11I C112 H11J 109.5 . . ?
N11 C113 C114 126.0(2) . . ?
N11 C113 C118 114.8(2) . . ?
C114 C113 C118 119.2(2) . . ?
C113 C114 H114 120.1 . . ?
C115 C114 C113 119.8(3) . . ?
C115 C114 H114 120.1 . . ?
C114 C115 H115 119.8 . . ?
C116 C115 C114 120.4(3) . . ?
C116 C115 H115 119.8 . . ?
C115 C116 H116 119.4 . . ?
C115 C116 C117 121.1(2) . . ?
C117 C116 H116 119.4 . . ?
C116 C117 H117 120.2 . . ?
C116 C117 C118 119.6(3) . . ?
C118 C117 H117 120.2 . . ?
N12 C118 C113 112.9(2) . . ?
N12 C118 C117 127.3(3) . . ?
C117 C118 C113 119.8(3) . . ?
N12 C119 H119 118.0 . . ?
N12 C119 C120 110.5(2) . . ?
N12 C119 C121 118.5(2) . . ?
C120 C119 H119 118.0 . . ?
C120 C119 C121 60.47(19) . . ?
C121 C119 H119 118.0 . . ?
N13 C120 C119 110.7(2) . . ?
N13 C120 H120 117.2 . . ?
N13 C120 C121 120.6(2) . . ?
C119 C120 H120 117.2 . . ?
C119 C120 C121 60.65(19) . . ?
C121 C120 H120 117.2 . . ?
C120 C121 C119 58.88(18) . . ?
C122 C121 C119 119.9(2) . . ?
C122 C121 C120 121.2(2) . . ?
C122 C121 C123 114.8(2) . . ?
C123 C121 C119 115.9(2) . . ?
C123 C121 C120 115.0(3) . . ?
C121 C122 H12E 109.5 . . ?
C121 C122 H12F 109.5 . . ?
C121 C122 H12G 109.5 . . ?
H12E C122 H12F 109.5 . . ?
H12E C122 H12G 109.5 . . ?
H12F C122 H12G 109.5 . . ?
C121 C123 H12H 109.5 . . ?
C121 C123 H12I 109.5 . . ?
C121 C123 H12J 109.5 . . ?
H12H C123 H12I 109.5 . . ?
H12H C123 H12J 109.5 . . ?
H12I C123 H12J 109.5 . . ?
N13 C124 C125 127.6(2) . . ?
N13 C124 C129 112.62(19) . . ?
C125 C124 C129 119.7(2) . . ?
C124 C125 H125 119.8 . . ?
C126 C125 C124 120.5(2) . . ?
C126 C125 H125 119.8 . . ?
C125 C126 H126 119.8 . . ?
C125 C126 C127 120.3(2) . . ?
C127 C126 H126 119.8 . . ?
C126 C127 H127 119.7 . . ?
C126 C127 C128 120.6(3) . . ?
C128 C127 H127 119.7 . . ?
C127 C128 H128 119.8 . . ?
C129 C128 C127 120.5(3) . . ?
C129 C128 H128 119.8 . . ?
N14 C129 C124 114.9(2) . . ?
N14 C129 C128 126.8(2) . . ?
C128 C129 C124 118.4(2) . . ?
C131 C130 N14 120.37(18) . . ?
C131 C130 C135 119.74(19) . . ?
C135 C130 N14 119.9(2) . . ?
C130 C131 C139 120.70(18) . . ?
C132 C131 C130 119.1(2) . . ?
C132 C131 C139 120.1(2) . . ?
C131 C132 H132 119.5 . . ?
C133 C132 C131 120.9(2) . . ?
C133 C132 H132 119.5 . . ?
C132 C133 H133 120.1 . . ?
C134 C133 C132 119.7(2) . . ?
C134 C133 H133 120.1 . . ?
C133 C134 H134 119.2 . . ?
C133 C134 C135 121.5(2) . . ?
C135 C134 H134 119.2 . . ?
C130 C135 C136 121.3(2) . . ?
C134 C135 C130 118.9(2) . . ?
C134 C135 C136 119.8(2) . . ?
C135 C136 H136 108.4 . . ?
C135 C136 C137 109.6(2) . . ?
C137 C136 H136 108.4 . . ?
C138 C136 C135 111.5(2) . . ?
C138 C136 H136 108.4 . . ?
C138 C136 C137 110.5(2) . . ?
C136 C137 H13C 109.5 . . ?
C136 C137 H13D 109.5 . . ?
C136 C137 H13E 109.5 . . ?
H13C C137 H13D 109.5 . . ?
H13C C137 H13E 109.5 . . ?
H13D C137 H13E 109.5 . . ?
C136 C138 H13F 109.5 . . ?
C136 C138 H13G 109.5 . . ?
C136 C138 H13H 109.5 . . ?
H13F C138 H13G 109.5 . . ?
H13F C138 H13H 109.5 . . ?
H13G C138 H13H 109.5 . . ?
C131 C139 H139 107.3 . . ?
C131 C139 C140 114.2(2) . . ?
C131 C139 C141 111.2(2) . . ?
C140 C139 H139 107.3 . . ?
C140 C139 C141 109.3(2) . . ?
C141 C139 H139 107.3 . . ?
C139 C140 H14C 109.5 . . ?
C139 C140 H14D 109.5 . . ?
C139 C140 H14E 109.5 . . ?
H14C C140 H14D 109.5 . . ?
H14C C140 H14E 109.5 . . ?
H14D C140 H14E 109.5 . . ?
C139 C141 H14F 109.5 . . ?
C139 C141 H14G 109.5 . . ?
C139 C141 H14H 109.5 . . ?
H14F C141 H14G 109.5 . . ?
H14F C141 H14H 109.5 . . ?
H14G C141 H14H 109.5 . . ?
N22 Cr2 N21 81.60(7) . . ?
N22 Cr2 N23 92.35(7) . . ?
N22 Cr2 N24 143.98(7) . . ?
N23 Cr2 N21 149.03(6) . . ?
N23 Cr2 N24 81.65(6) . . ?
N24 Cr2 N21 120.25(6) . . ?
C209 N21 Cr2 128.67(12) . . ?
C213 N21 Cr2 113.80(12) . . ?
C213 N21 C209 116.98(15) . . ?
C218 N22 Cr2 116.72(13) . . ?
C218 N22 C219 120.30(16) . . ?
C219 N22 Cr2 119.66(13) . . ?
C227 N23 Cr2 128.20(12) . . ?
C237 N23 Cr2 115.29(11) . . ?
C237 N23 C227 116.13(15) . . ?
C242 N24 Cr2 114.39(11) . . ?
C242 N24 C243 115.77(14) . . ?
C243 N24 Cr2 129.36(11) . . ?
H46A C46 H46B 107.6 . . ?
C219 C46 H46A 108.7 . . ?
C219 C46 H46B 108.7 . . ?
C220 C46 H46A 108.7 . . ?
C220 C46 H46B 108.7 . . ?
C220 C46 C219 114.37(19) . . ?
H20A C201 H20B 109.5 . . ?
H20A C201 H20C 109.5 . . ?
H20B C201 H20C 109.5 . . ?
C203 C201 H20A 109.5 . . ?
C203 C201 H20B 109.5 . . ?
C203 C201 H20C 109.5 . . ?
H20D C202 H20E 109.5 . . ?
H20D C202 H20F 109.5 . . ?
H20E C202 H20F 109.5 . . ?
C203 C202 H20D 109.5 . . ?
C203 C202 H20E 109.5 . . ?
C203 C202 H20F 109.5 . . ?
C201 C203 C202 112.2(5) . . ?
C201 C203 H203 106.1 . . ?
C201 C203 C204 114.6(4) . . ?
C202 C203 H203 106.1 . . ?
C204 C203 C202 110.9(5) . . ?
C204 C203 H203 106.1 . . ?
C204 C203 H20G 109.3 . . ?
C204 C203 C301 104.3(6) . . ?
C301 C203 H20G 109.3 . . ?
C302 C203 H20G 109.3 . . ?
C302 C203 C204 117.3(5) . . ?
C302 C203 C301 107.1(8) . . ?
C205 C204 C203 119.5(2) . . ?
C205 C204 C209 119.4(2) . . ?
C209 C204 C203 121.1(2) . . ?
C204 C205 H205 119.7 . . ?
C206 C205 C204 120.7(3) . . ?
C206 C205 H205 119.7 . . ?
C205 C206 H206 119.9 . . ?
C205 C206 C207 120.2(2) . . ?
C207 C206 H206 119.9 . . ?
C206 C207 H207 119.4 . . ?
C206 C207 C208 121.3(2) . . ?
C208 C207 H207 119.4 . . ?
C207 C208 C209 118.1(2) . . ?
C207 C208 C210 120.1(2) . . ?
C209 C208 C210 121.81(19) . . ?
C204 C209 N21 118.84(18) . . ?
C208 C209 N21 120.98(18) . . ?
C208 C209 C204 120.18(19) . . ?
C208 C210 H210 108.1 . . ?
C208 C210 C211 111.0(2) . . ?
C208 C210 C212 112.2(2) . . ?
C211 C210 H210 108.1 . . ?
C212 C210 H210 108.1 . . ?
C212 C210 C211 109.34(18) . . ?
C210 C211 H21A 109.5 . . ?
C210 C211 H21B 109.5 . . ?
C210 C211 H21C 109.5 . . ?
H21A C211 H21B 109.5 . . ?
H21A C211 H21C 109.5 . . ?
H21B C211 H21C 109.5 . . ?
C210 C212 H21D 109.5 . . ?
C210 C212 H21E 109.5 . . ?
C210 C212 H21F 109.5 . . ?
H21D C212 H21E 109.5 . . ?
H21D C212 H21F 109.5 . . ?
H21E C212 H21F 109.5 . . ?
N21 C213 C218 114.57(16) . . ?
C214 C213 N21 126.00(19) . . ?
C214 C213 C218 119.39(19) . . ?
C213 C214 H214 119.9 . . ?
C213 C214 C215 120.3(2) . . ?
C215 C214 H214 119.9 . . ?
C214 C215 H215 119.9 . . ?
C216 C215 C214 120.3(2) . . ?
C216 C215 H215 119.9 . . ?
C215 C216 H216 119.7 . . ?
C215 C216 C217 120.6(2) . . ?
C217 C216 H216 119.7 . . ?
C216 C217 H217 119.9 . . ?
C216 C217 C218 120.3(2) . . ?
C218 C217 H217 119.9 . . ?
N22 C218 C213 113.23(17) . . ?
N22 C218 C217 127.6(2) . . ?
C217 C218 C213 119.14(19) . . ?
N22 C219 C46 112.26(18) . . ?
N22 C219 H219 107.0 . . ?
N22 C219 C226 110.08(17) . . ?
C46 C219 H219 107.0 . . ?
C46 C219 C226 113.10(18) . . ?
C226 C219 H219 107.0 . . ?
C46 C220 C321 119.4(6) . . ?
C221 C220 C46 122.8(3) . . ?
C221 C220 C225 117.5(3) . . ?
C225 C220 C46 119.6(3) . . ?
C325 C220 C46 126.7(9) . . ?
C325 C220 C321 112.5(12) . . ?
C220 C221 H221 118.5 . . ?
C220 C221 C222 123.1(4) . . ?
C222 C221 H221 118.5 . . ?
C221 C222 H222 120.2 . . ?
C223 C222 C221 119.6(4) . . ?
C223 C222 H222 120.2 . . ?
C222 C223 H223 120.2 . . ?
C222 C223 C224 119.6(4) . . ?
C224 C223 H223 120.2 . . ?
C322 C223 H22A 121.0 . . ?
C324 C223 H22A 121.0 . . ?
C324 C223 C322 118.0(14) . . ?
C223 C224 H224 119.9 . . ?
C225 C224 C223 120.2(4) . . ?
C225 C224 H224 119.9 . . ?
C220 C225 H225 120.0 . . ?
C224 C225 C220 120.0(4) . . ?
C224 C225 H225 120.0 . . ?
C227 C226 C219 111.85(16) . . ?
C228 C226 C219 107.53(18) . . ?
C228 C226 C227 113.18(19) . . ?
C228 C226 C229 106.86(19) . . ?
C229 C226 C219 107.63(19) . . ?
C229 C226 C227 109.52(18) . . ?
N23 C227 C226 113.58(16) . . ?
N23 C227 H227 106.6 . . ?
N23 C227 C230 108.78(16) . . ?
C226 C227 H227 106.6 . . ?
C226 C227 C230 114.24(17) . . ?
C230 C227 H227 106.6 . . ?
C226 C228 H22B 109.5 . . ?
C226 C228 H22C 109.5 . . ?
C226 C228 H22D 109.5 . . ?
H22B C228 H22C 109.5 . . ?
H22B C228 H22D 109.5 . . ?
H22C C228 H22D 109.5 . . ?
C226 C229 H22E 109.5 . . ?
C226 C229 H22F 109.5 . . ?
C226 C229 H22G 109.5 . . ?
H22E C229 H22F 109.5 . . ?
H22E C229 H22G 109.5 . . ?
H22F C229 H22G 109.5 . . ?
C227 C230 H23A 108.3 . . ?
C227 C230 H23B 108.3 . . ?
H23A C230 H23B 107.4 . . ?
C231 C230 C227 115.82(18) . . ?
C231 C230 H23A 108.3 . . ?
C231 C230 H23B 108.3 . . ?
C232 C231 C230 121.9(2) . . ?
C232 C231 C236 118.0(2) . . ?
C236 C231 C230 120.1(2) . . ?
C231 C232 H232 119.3 . . ?
C231 C232 C233 121.4(3) . . ?
C233 C232 H232 119.3 . . ?
C232 C233 H233 120.1 . . ?
C234 C233 C232 119.8(2) . . ?
C234 C233 H233 120.1 . . ?
C233 C234 H234 120.2 . . ?
C235 C234 C233 119.5(2) . . ?
C235 C234 H234 120.2 . . ?
C234 C235 H235 119.8 . . ?
C234 C235 C236 120.4(3) . . ?
C236 C235 H235 119.8 . . ?
C231 C236 C235 120.8(2) . . ?
C231 C236 H236 119.6 . . ?
C235 C236 H236 119.6 . . ?
N23 C237 C238 128.00(17) . . ?
N23 C237 C242 114.03(15) . . ?
C238 C237 C242 117.90(17) . . ?
C237 C238 H238 119.4 . . ?
C239 C238 C237 121.26(18) . . ?
C239 C238 H238 119.4 . . ?
C238 C239 H239 119.7 . . ?
C240 C239 C238 120.54(18) . . ?
C240 C239 H239 119.7 . . ?
C239 C240 H240 120.1 . . ?
C239 C240 C241 119.81(18) . . ?
C241 C240 H240 120.1 . . ?
C240 C241 H241 119.6 . . ?
C242 C241 C240 120.84(18) . . ?
C242 C241 H241 119.6 . . ?
N24 C242 C237 114.47(15) . . ?
N24 C242 C241 125.84(16) . . ?
C241 C242 C237 119.64(16) . . ?
C244 C243 N24 119.97(16) . . ?
C244 C243 C248 120.09(16) . . ?
C248 C243 N24 119.92(16) . . ?
C243 C244 C252 121.79(16) . . ?
C245 C244 C243 119.12(18) . . ?
C245 C244 C252 119.09(18) . . ?
C244 C245 H245 119.4 . . ?
C246 C245 C244 121.11(19) . . ?
C246 C245 H245 119.4 . . ?
C245 C246 H246 120.2 . . ?
C247 C246 C245 119.55(17) . . ?
C247 C246 H246 120.2 . . ?
C246 C247 H247 119.2 . . ?
C246 C247 C248 121.56(19) . . ?
C248 C247 H247 119.2 . . ?
C243 C248 C249 121.72(16) . . ?
C247 C248 C243 118.55(18) . . ?
C247 C248 C249 119.73(17) . . ?
C248 C249 H249 107.6 . . ?
C248 C249 C250 112.12(18) . . ?
C248 C249 C251 110.99(19) . . ?
C250 C249 H249 107.6 . . ?
C250 C249 C251 110.6(2) . . ?
C251 C249 H249 107.6 . . ?
C249 C250 H25A 109.5 . . ?
C249 C250 H25B 109.5 . . ?
C249 C250 H25C 109.5 . . ?
H25A C250 H25B 109.5 . . ?
H25A C250 H25C 109.5 . . ?
H25B C250 H25C 109.5 . . ?
C249 C251 H25D 109.5 . . ?
C249 C251 H25E 109.5 . . ?
C249 C251 H25F 109.5 . . ?
H25D C251 H25E 109.5 . . ?
H25D C251 H25F 109.5 . . ?
H25E C251 H25F 109.5 . . ?
C244 C252 H252 107.4 . . ?
C244 C252 C253 111.2(2) . . ?
C244 C252 C254 111.74(19) . . ?
C253 C252 H252 107.4 . . ?
C253 C252 C254 111.4(2) . . ?
C254 C252 H252 107.4 . . ?
C252 C253 H25G 109.5 . . ?
C252 C253 H25H 109.5 . . ?
C252 C253 H25I 109.5 . . ?
H25G C253 H25H 109.5 . . ?
H25G C253 H25I 109.5 . . ?
H25H C253 H25I 109.5 . . ?
C252 C254 H25J 109.5 . . ?
C252 C254 H25K 109.5 . . ?
C252 C254 H25L 109.5 . . ?
H25J C254 H25K 109.5 . . ?
H25J C254 H25L 109.5 . . ?
H25K C254 H25L 109.5 . . ?
C203 C301 H30A 109.5 . . ?
C203 C301 H30B 109.5 . . ?
C203 C301 H30C 109.5 . . ?
H30A C301 H30B 109.5 . . ?
H30A C301 H30C 109.5 . . ?
H30B C301 H30C 109.5 . . ?
C203 C302 H30D 109.5 . . ?
C203 C302 H30E 109.5 . . ?
C203 C302 H30F 109.5 . . ?
H30D C302 H30E 109.5 . . ?
H30D C302 H30F 109.5 . . ?
H30E C302 H30F 109.5 . . ?
C220 C321 H321 119.5 . . ?
C322 C321 C220 121.1(15) . . ?
C322 C321 H321 119.5 . . ?
C223 C322 H322 124.7 . . ?
C321 C322 C223 110.5(16) . . ?
C321 C322 H322 124.7 . . ?
C223 C324 H324 119.5 . . ?
C223 C324 C325 121(2) . . ?
C325 C324 H324 119.5 . . ?
C220 C325 C324 127.8(19) . . ?
C220 C325 H325 116.1 . . ?
C324 C325 H325 116.1 . . ?
O1 K1 O3 119.61(7) . . ?
O1 K1 O5 119.01(6) . . ?
O1 K1 O6 60.77(6) . . ?
O1B K1 O2B 58.4(3) . . ?
O2 K1 O1 60.87(6) . . ?
O2 K1 O3 60.59(7) . . ?
O2 K1 O5 179.77(7) . . ?
O2 K1 O6 119.62(6) . . ?
O3 K1 O5 119.47(8) . . ?
O3 K1 O6 179.32(6) . . ?
O3B K1 O1B 114.8(3) . . ?
O3B K1 O2B 57.4(4) . . ?
O4 K1 O1 176.95(6) . . ?
O4 K1 O2 119.95(7) . . ?
O4 K1 O3 60.48(7) . . ?
O4 K1 O5 60.16(7) . . ?
O4 K1 O6 119.17(7) . . ?
O4B K1 O1B 175.7(4) . . ?
O4B K1 O2B 117.3(4) . . ?
O4B K1 O3B 60.9(4) . . ?
O4B K1 O6B 124.7(3) . . ?
O5 K1 O6 60.31(7) . . ?
O5B K1 O1B 119.4(3) . . ?
O5B K1 O2B 173.3(4) . . ?
O5B K1 O3B 122.9(4) . . ?
O5B K1 O4B 64.8(4) . . ?
O5B K1 O6B 62.3(3) . . ?
O5B K1 O7 85.3(3) . . ?
O6B K1 O1B 59.5(3) . . ?
O6B K1 O2B 117.1(3) . . ?
O6B K1 O3B 174.3(3) . . ?
O7 K1 O1 81.89(7) . . ?
O7 K1 O1B 96.9(2) . . ?
O7 K1 O2 101.53(8) . . ?
O7 K1 O2B 101.1(3) . . ?
O7 K1 O3 96.18(9) . . ?
O7 K1 O3B 105.1(3) . . ?
O7 K1 O4 95.06(7) . . ?
O7 K1 O4B 84.2(3) . . ?
O7 K1 O5 78.25(8) . . ?
O7 K1 O6 84.42(9) . . ?
O7 K1 O6B 76.9(2) . . ?
O8 K1 O1 92.96(7) . . ?
O8 K1 O1B 82.6(2) . . ?
O8 K1 O2 82.97(7) . . ?
O8 K1 O2B 87.0(2) . . ?
O8 K1 O3 93.58(7) . . ?
O8 K1 O3B 83.8(2) . . ?
O8 K1 O4 90.06(7) . . ?
O8 K1 O4B 97.1(3) . . ?
O8 K1 O5 97.24(7) . . ?
O8 K1 O5B 86.5(3) . . ?
O8 K1 O6 85.82(7) . . ?
O8 K1 O6B 94.6(2) . . ?
O8 K1 O7 170.23(10) . . ?
C1 O1 K1 115.1(2) . . ?
C12 O1 K1 115.48(19) . . ?
C12 O1 C1 111.5(2) . . ?
C1B O1B K1 114.3(14) . . ?
C1B O1B C12B 114.7(15) . . ?
C12B O1B K1 111.0(9) . . ?
C2 O2 K1 114.73(19) . . ?
C2 O2 C3 112.7(3) . . ?
C3 O2 K1 115.6(2) . . ?
C2B O2B K1 114.0(10) . . ?
C2B O2B C3B 117(2) . . ?
C3B O2B K1 114(2) . . ?
C4 O3 K1 113.0(3) . . ?
C6 O3 K1 114.3(2) . . ?
C6 O3 C4 111.2(3) . . ?
C4B O3B K1 114.1(12) . . ?
C5B O3B K1 107(2) . . ?
C5B O3B C4B 122(2) . . ?
C5 O4 K1 115.8(4) . . ?
C8 O4 K1 117.04(18) . . ?
C8 O4 C5 112.5(4) . . ?
C6B O4B K1 117.0(13) . . ?
C7B O4B K1 109.5(16) . . ?
C7B O4B C6B 115(2) . . ?
C7 O5 K1 113.5(3) . . ?
C7 O5 C9 111.6(4) . . ?
C9 O5 K1 113.64(18) . . ?
C8B O5B K1 109.8(13) . . ?
C9B O5B K1 112.2(12) . . ?
C9B O5B C8B 112.5(16) . . ?
C10 O6 K1 113.1(2) . . ?
C10 O6 C11 111.1(3) . . ?
C11 O6 K1 111.16(17) . . ?
C10B O6B K1 112.5(11) . . ?
C11B O6B K1 116.9(11) . . ?
C11B O6B C10B 114.6(14) . . ?
C13 O7 K1 124.71(19) . . ?
C16 O7 K1 122.69(18) . . ?
C16 O7 C13 110.3(2) . . ?
C17 O8 K1 127.41(18) . . ?
C20 O8 K1 116.69(17) . . ?
C20 O8 C17 106.8(3) . . ?
O1 C1 H1A 109.9 . . ?
O1 C1 H1B 109.9 . . ?
O1 C1 C2 109.1(3) . . ?
H1A C1 H1B 108.3 . . ?
C2 C1 H1A 109.9 . . ?
C2 C1 H1B 109.9 . . ?
O1B C1B H1BA 109.1 . . ?
O1B C1B H1BB 109.1 . . ?
O1B C1B C2B 112(2) . . ?
H1BA C1B H1BB 107.9 . . ?
C2B C1B H1BA 109.1 . . ?
C2B C1B H1BB 109.1 . . ?
O2 C2 C1 109.5(4) . . ?
O2 C2 H2A 109.8 . . ?
O2 C2 H2B 109.8 . . ?
C1 C2 H2A 109.8 . . ?
C1 C2 H2B 109.8 . . ?
H2A C2 H2B 108.2 . . ?
O2B C2B C1B 113.9(17) . . ?
O2B C2B H2BA 108.8 . . ?
O2B C2B H2BB 108.8 . . ?
C1B C2B H2BA 108.8 . . ?
C1B C2B H2BB 108.8 . . ?
H2BA C2B H2BB 107.7 . . ?
O2 C3 H3A 109.9 . . ?
O2 C3 H3B 109.9 . . ?
O2 C3 C4 109.0(4) . . ?
H3A C3 H3B 108.3 . . ?
C4 C3 H3A 109.9 . . ?
C4 C3 H3B 109.9 . . ?
O2B C3B H3BA 109.7 . . ?
O2B C3B H3BB 109.7 . . ?
O2B C3B C4B 110(3) . . ?
H3BA C3B H3BB 108.2 . . ?
C4B C3B H3BA 109.7 . . ?
C4B C3B H3BB 109.7 . . ?
O3 C4 C3 108.2(4) . . ?
O3 C4 H4A 110.1 . . ?
O3 C4 H4B 110.1 . . ?
C3 C4 H4A 110.1 . . ?
C3 C4 H4B 110.1 . . ?
H4A C4 H4B 108.4 . . ?
O3B C4B H4BA 108.7 . . ?
O3B C4B H4BB 108.7 . . ?
C3B C4B O3B 114(2) . . ?
C3B C4B H4BA 108.7 . . ?
C3B C4B H4BB 108.7 . . ?
H4BA C4B H4BB 107.6 . . ?
O4 C5 H5A 110.0 . . ?
O4 C5 H5B 110.0 . . ?
O4 C5 C6 108.6(5) . . ?
H5A C5 H5B 108.4 . . ?
C6 C5 H5A 110.0 . . ?
C6 C5 H5B 110.0 . . ?
K1 C5B H5BA 89.0 . . ?
K1 C5B H5BB 157.1 . . ?
O3B C5B K1 51.0(19) . . ?
O3B C5B H5BA 107.4 . . ?
O3B C5B H5BB 107.4 . . ?
H5BA C5B H5BB 106.9 . . ?
C6B C5B K1 82(3) . . ?
C6B C5B O3B 120(4) . . ?
C6B C5B H5BA 107.4 . . ?
C6B C5B H5BB 107.4 . . ?
O3 C6 C5 109.0(4) . . ?
O3 C6 H6A 109.9 . . ?
O3 C6 H6B 109.9 . . ?
C5 C6 H6A 109.9 . . ?
C5 C6 H6B 109.9 . . ?
H6A C6 H6B 108.3 . . ?
O4B C6B H6BA 109.5 . . ?
O4B C6B H6BB 109.5 . . ?
C5B C6B O4B 111(3) . . ?
C5B C6B H6BA 109.5 . . ?
C5B C6B H6BB 109.5 . . ?
H6BA C6B H6BB 108.1 . . ?
O5 C7 H7A 109.8 . . ?
O5 C7 H7B 109.8 . . ?
O5 C7 C8 109.4(5) . . ?
H7A C7 H7B 108.2 . . ?
C8 C7 H7A 109.8 . . ?
C8 C7 H7B 109.8 . . ?
K1 C7B H7BA 87.3 . . ?
K1 C7B H7BB 157.5 . . ?
O4B C7B K1 47.9(13) . . ?
O4B C7B H7BA 110.2 . . ?
O4B C7B H7BB 110.2 . . ?
O4B C7B C8B 108(3) . . ?
H7BA C7B H7BB 108.5 . . ?
C8B C7B K1 77.6(17) . . ?
C8B C7B H7BA 110.2 . . ?
C8B C7B H7BB 110.2 . . ?
O4 C8 C7 108.7(3) . . ?
O4 C8 H8A 109.9 . . ?
O4 C8 H8B 109.9 . . ?
C7 C8 H8A 109.9 . . ?
C7 C8 H8B 109.9 . . ?
H8A C8 H8B 108.3 . . ?
K1 C8B H8BA 88.4 . . ?
K1 C8B H8BB 156.6 . . ?
O5B C8B K1 47.0(9) . . ?
O5B C8B C7B 106(2) . . ?
O5B C8B H8BA 110.5 . . ?
O5B C8B H8BB 110.5 . . ?
C7B C8B K1 76.5(19) . . ?
C7B C8B H8BA 110.5 . . ?
C7B C8B H8BB 110.5 . . ?
H8BA C8B H8BB 108.7 . . ?
O5 C9 H9A 110.2 . . ?
O5 C9 H9B 110.2 . . ?
O5 C9 C10 107.8(3) . . ?
H9A C9 H9B 108.5 . . ?
C10 C9 H9A 110.2 . . ?
C10 C9 H9B 110.2 . . ?
K1 C9B H9BA 153.6 . . ?
K1 C9B H9BB 90.4 . . ?
O5B C9B K1 45.8(9) . . ?
O5B C9B H9BA 108.8 . . ?
O5B C9B H9BB 108.8 . . ?
O5B C9B C10B 114(2) . . ?
H9BA C9B H9BB 107.7 . . ?
C10B C9B K1 82.1(13) . . ?
C10B C9B H9BA 108.8 . . ?
C10B C9B H9BB 108.8 . . ?
O6 C10 C9 108.5(3) . . ?
O6 C10 H10A 110.0 . . ?
O6 C10 H10B 110.0 . . ?
C9 C10 H10A 110.0 . . ?
C9 C10 H10B 110.0 . . ?
H10A C10 H10B 108.4 . . ?
O6B C10B C9B 110.7(18) . . ?
O6B C10B H10C 109.5 . . ?
O6B C10B H10D 109.5 . . ?
C9B C10B H10C 109.5 . . ?
C9B C10B H10D 109.5 . . ?
H10C C10B H10D 108.1 . . ?
O6 C11 H11A 109.8 . . ?
O6 C11 H11B 109.8 . . ?
O6 C11 C12 109.4(3) . . ?
H11A C11 H11B 108.2 . . ?
C12 C11 H11A 109.8 . . ?
C12 C11 H11B 109.8 . . ?
O6B C11B H11C 109.4 . . ?
O6B C11B H11D 109.4 . . ?
O6B C11B C12B 111.2(18) . . ?
H11C C11B H11D 108.0 . . ?
C12B C11B H11C 109.4 . . ?
C12B C11B H11D 109.4 . . ?
O1 C12 C11 109.2(3) . . ?
O1 C12 H12A 109.8 . . ?
O1 C12 H12B 109.8 . . ?
C11 C12 H12A 109.8 . . ?
C11 C12 H12B 109.8 . . ?
H12A C12 H12B 108.3 . . ?
O1B C12B C11B 109.6(15) . . ?
O1B C12B H12C 109.7 . . ?
O1B C12B H12D 109.7 . . ?
C11B C12B H12C 109.7 . . ?
C11B C12B H12D 109.7 . . ?
H12C C12B H12D 108.2 . . ?
O7 C13 H13A 110.6 . . ?
O7 C13 H13B 110.6 . . ?
O7 C13 C14 105.5(3) . . ?
H13A C13 H13B 108.8 . . ?
C14 C13 H13A 110.6 . . ?
C14 C13 H13B 110.6 . . ?
C13 C14 H14A 110.1 . . ?
C13 C14 H14B 110.1 . . ?
H14A C14 H14B 108.4 . . ?
C15 C14 C13 108.0(3) . . ?
C15 C14 H14A 110.1 . . ?
C15 C14 H14B 110.1 . . ?
C14 C15 H15A 110.3 . . ?
C14 C15 H15B 110.3 . . ?
C14 C15 C16 107.2(3) . . ?
H15A C15 H15B 108.5 . . ?
C16 C15 H15A 110.3 . . ?
C16 C15 H15B 110.3 . . ?
O7 C16 C15 106.1(3) . . ?
O7 C16 H16A 110.5 . . ?
O7 C16 H16B 110.5 . . ?
C15 C16 H16A 110.5 . . ?
C15 C16 H16B 110.5 . . ?
H16A C16 H16B 108.7 . . ?
O8 C17 H17A 110.3 . . ?
O8 C17 H17B 110.3 . . ?
O8 C17 C18 106.9(3) . . ?
H17A C17 H17B 108.6 . . ?
C18 C17 H17A 110.3 . . ?
C18 C17 H17B 110.3 . . ?
C17 C18 H18A 110.9 . . ?
C17 C18 H18B 110.9 . . ?
C17 C18 C19 104.3(2) . . ?
H18A C18 H18B 108.9 . . ?
C19 C18 H18A 110.9 . . ?
C19 C18 H18B 110.9 . . ?
C18 C19 H19A 111.0 . . ?
C18 C19 H19B 111.0 . . ?
H19A C19 H19B 109.0 . . ?
C20 C19 C18 103.6(2) . . ?
C20 C19 H19A 111.0 . . ?
C20 C19 H19B 111.0 . . ?
K1 C20 H20H 84.2 . . ?
K1 C20 H20I 88.8 . . ?
O8 C20 K1 42.67(12) . . ?
O8 C20 C19 106.8(2) . . ?
O8 C20 H20H 110.4 . . ?
O8 C20 H20I 110.4 . . ?
C19 C20 K1 149.27(19) . . ?
C19 C20 H20H 110.4 . . ?
C19 C20 H20I 110.4 . . ?
H20H C20 H20I 108.6 . . ?
O9 K2 O12 176.95(6) . . ?
O10 K2 O9 59.28(7) . . ?
O10 K2 O12 119.14(7) . . ?
O11 K2 O9 118.14(7) . . ?
O11 K2 O10 60.43(7) . . ?
O11 K2 O12 61.06(7) . . ?
O13 K2 O9 122.11(6) . . ?
O13 K2 O10 177.87(7) . . ?
O13 K2 O11 117.80(7) . . ?
O13 K2 O12 59.56(6) . . ?
O14 K2 O9 61.53(6) . . ?
O14 K2 O10 120.24(7) . . ?
O14 K2 O11 174.96(6) . . ?
O14 K2 O12 119.56(6) . . ?
O14 K2 O13 61.40(5) . . ?
O15 K2 O9 80.15(8) . . ?
O15 K2 O10 98.52(9) . . ?
O15 K2 O11 96.18(9) . . ?
O15 K2 O12 102.81(8) . . ?
O15 K2 O13 80.36(8) . . ?
O15 K2 O14 78.79(8) . . ?
O16 K2 O9 101.67(7) . . ?
O16 K2 O10 87.98(7) . . ?
O16 K2 O11 88.75(7) . . ?
O16 K2 O12 75.48(6) . . ?
O16 K2 O13 93.21(6) . . ?
O16 K2 O14 96.24(6) . . ?
O16 K2 O15 173.20(8) . . ?
C21 O9 K2 113.40(19) . . ?
C32 O9 K2 111.36(15) . . ?
C32 O9 C21 113.2(3) . . ?
C22 O10 K2 119.4(2) . . ?
C22 O10 C23 112.6(3) . . ?
C23 O10 K2 114.4(2) . . ?
C24 O11 K2 116.5(2) . . ?
C24 O11 C25 111.1(3) . . ?
C25 O11 K2 114.88(19) . . ?
C26 O12 K2 112.4(2) . . ?
C27 O12 K2 115.81(16) . . ?
C27 O12 C26 111.8(2) . . ?
C28 O13 K2 115.78(16) . . ?
C29 O13 K2 115.37(14) . . ?
C29 O13 C28 112.3(2) . . ?
C30 O14 K2 111.58(14) . . ?
C31 O14 K2 114.01(16) . . ?
C31 O14 C30 112.9(2) . . ?
C33 O15 K2 122.9(3) . . ?
C36 O15 K2 112.5(3) . . ?
C36 O15 C33 106.5(3) . . ?
C37 O16 K2 114.66(17) . . ?
C37 O16 C40 106.9(2) . . ?
C40 O16 K2 135.63(19) . . ?
O9 C21 H21G 109.9 . . ?
O9 C21 H21H 109.9 . . ?
O9 C21 C22 108.8(3) . . ?
H21G C21 H21H 108.3 . . ?
C22 C21 H21G 109.9 . . ?
C22 C21 H21H 109.9 . . ?
O10 C22 C21 109.0(3) . . ?
O10 C22 H22H 109.9 . . ?
O10 C22 H22I 109.9 . . ?
C21 C22 H22H 109.9 . . ?
C21 C22 H22I 109.9 . . ?
H22H C22 H22I 108.3 . . ?
O10 C23 H23C 109.8 . . ?
O10 C23 H23D 109.8 . . ?
O10 C23 C24 109.2(3) . . ?
H23C C23 H23D 108.3 . . ?
C24 C23 H23C 109.8 . . ?
C24 C23 H23D 109.8 . . ?
O11 C24 C23 109.8(3) . . ?
O11 C24 H24A 109.7 . . ?
O11 C24 H24B 109.7 . . ?
C23 C24 H24A 109.7 . . ?
C23 C24 H24B 109.7 . . ?
H24A C24 H24B 108.2 . . ?
O11 C25 H25M 109.6 . . ?
O11 C25 H25N 109.6 . . ?
O11 C25 C26 110.5(3) . . ?
H25M C25 H25N 108.1 . . ?
C26 C25 H25M 109.6 . . ?
C26 C25 H25N 109.6 . . ?
O12 C26 C25 109.8(2) . . ?
O12 C26 H26A 109.7 . . ?
O12 C26 H26B 109.7 . . ?
C25 C26 H26A 109.7 . . ?
C25 C26 H26B 109.7 . . ?
H26A C26 H26B 108.2 . . ?
O12 C27 H27A 109.8 . . ?
O12 C27 H27B 109.8 . . ?
O12 C27 C28 109.5(2) . . ?
H27A C27 H27B 108.2 . . ?
C28 C27 H27A 109.8 . . ?
C28 C27 H27B 109.8 . . ?
O13 C28 C27 108.4(2) . . ?
O13 C28 H28A 110.0 . . ?
O13 C28 H28B 110.0 . . ?
C27 C28 H28A 110.0 . . ?
C27 C28 H28B 110.0 . . ?
H28A C28 H28B 108.4 . . ?
O13 C29 H29A 109.8 . . ?
O13 C29 H29B 109.8 . . ?
O13 C29 C30 109.3(2) . . ?
H29A C29 H29B 108.3 . . ?
C30 C29 H29A 109.8 . . ?
C30 C29 H29B 109.8 . . ?
K2 C30 H30G 156.0 . . ?
K2 C30 H30H 87.2 . . ?
O14 C30 K2 46.54(11) . . ?
O14 C30 C29 109.7(2) . . ?
O14 C30 H30G 109.7 . . ?
O14 C30 H30H 109.7 . . ?
C29 C30 K2 80.74(15) . . ?
C29 C30 H30G 109.7 . . ?
C29 C30 H30H 109.7 . . ?
H30G C30 H30H 108.2 . . ?
O14 C31 H31A 109.9 . . ?
O14 C31 H31B 109.9 . . ?
O14 C31 C32 109.1(2) . . ?
H31A C31 H31B 108.3 . . ?
C32 C31 H31A 109.9 . . ?
C32 C31 H31B 109.9 . . ?
O9 C32 C31 108.6(2) . . ?
O9 C32 H32A 110.0 . . ?
O9 C32 H32B 110.0 . . ?
C31 C32 H32A 110.0 . . ?
C31 C32 H32B 110.0 . . ?
H32A C32 H32B 108.4 . . ?
O15 C33 H33A 110.7 . . ?
O15 C33 H33B 110.7 . . ?
O15 C33 C34 105.0(3) . . ?
H33A C33 H33B 108.8 . . ?
C34 C33 H33A 110.7 . . ?
C34 C33 H33B 110.7 . . ?
C33 C34 H34A 110.4 . . ?
C33 C34 H34B 110.4 . . ?
C33 C34 C35 106.5(3) . . ?
H34A C34 H34B 108.6 . . ?
C35 C34 H34A 110.4 . . ?
C35 C34 H34B 110.4 . . ?
C34 C35 H35A 111.7 . . ?
C34 C35 H35B 111.7 . . ?
C34 C35 C36 100.6(3) . . ?
H35A C35 H35B 109.4 . . ?
C36 C35 H35A 111.7 . . ?
C36 C35 H35B 111.7 . . ?
K2 C36 H36A 69.0 . . ?
K2 C36 H36B 144.7 . . ?
O15 C36 K2 46.26(19) . . ?
O15 C36 C35 103.4(3) . . ?
O15 C36 H36A 111.1 . . ?
O15 C36 H36B 111.1 . . ?
C35 C36 K2 101.6(3) . . ?
C35 C36 H36A 111.1 . . ?
C35 C36 H36B 111.1 . . ?
H36A C36 H36B 109.0 . . ?
K2 C37 H37A 67.3 . . ?
K2 C37 H37B 119.7 . . ?
O16 C37 K2 43.91(13) . . ?
O16 C37 H37A 110.7 . . ?
O16 C37 H37B 110.7 . . ?
O16 C37 C38 105.1(3) . . ?
H37A C37 H37B 108.8 . . ?
C38 C37 K2 127.3(2) . . ?
C38 C37 H37A 110.7 . . ?
C38 C37 H37B 110.7 . . ?
C37 C38 H38A 111.3 . . ?
C37 C38 H38B 111.3 . . ?
C37 C38 C39 102.5(3) . . ?
H38A C38 H38B 109.2 . . ?
C39 C38 H38A 111.3 . . ?
C39 C38 H38B 111.3 . . ?
C38 C39 H39A 110.8 . . ?
C38 C39 H39B 110.8 . . ?
H39A C39 H39B 108.9 . . ?
C40 C39 C38 104.7(3) . . ?
C40 C39 H39A 110.8 . . ?
C40 C39 H39B 110.8 . . ?
O16 C40 C39 107.6(3) . . ?
O16 C40 H40A 110.2 . . ?
O16 C40 H40B 110.2 . . ?
C39 C40 H40A 110.2 . . ?
C39 C40 H40B 110.2 . . ?
H40A C40 H40B 108.5 . . ?
C1SA O1SA C4SA 104.3(11) . . ?
O1SA C1SA H1SA 109.6 . . ?
O1SA C1SA H1SB 109.6 . . ?
O1SA C1SA C2SA 110.1(9) . . ?
H1SA C1SA H1SB 108.2 . . ?
C2SA C1SA H1SA 109.6 . . ?
C2SA C1SA H1SB 109.6 . . ?
C1SA C2SA H2SA 110.8 . . ?
C1SA C2SA H2SB 110.8 . . ?
C1SA C2SA C3SA 104.6(10) . . ?
H2SA C2SA H2SB 108.9 . . ?
C3SA C2SA H2SA 110.8 . . ?
C3SA C2SA H2SB 110.8 . . ?
C2SA C3SA H3SA 112.6 . . ?
C2SA C3SA H3SB 112.6 . . ?
H3SA C3SA H3SB 110.1 . . ?
C4SA C3SA C2SA 95.6(9) . . ?
C4SA C3SA H3SA 112.6 . . ?
C4SA C3SA H3SB 112.6 . . ?
O1SA C4SA C3SA 108.3(11) . . ?
O1SA C4SA H4SA 110.0 . . ?
O1SA C4SA H4SB 110.0 . . ?
C3SA C4SA H4SA 110.0 . . ?
C3SA C4SA H4SB 110.0 . . ?
H4SA C4SA H4SB 108.4 . . ?
C1SB O1SB C4SB 102.4(8) . . ?
O1SB C1SB H1SC 110.2 . . ?
O1SB C1SB H1SD 110.2 . . ?
O1SB C1SB C2SB 107.6(8) . . ?
H1SC C1SB H1SD 108.5 . . ?
C2SB C1SB H1SC 110.2 . . ?
C2SB C1SB H1SD 110.2 . . ?
C1SB C2SB H2SC 110.0 . . ?
C1SB C2SB H2SD 110.0 . . ?
C1SB C2SB C3SB 108.5(7) . . ?
H2SC C2SB H2SD 108.4 . . ?
C3SB C2SB H2SC 110.0 . . ?
C3SB C2SB H2SD 110.0 . . ?
C2SB C3SB H3SC 112.1 . . ?
C2SB C3SB H3SD 112.1 . . ?
H3SC C3SB H3SD 109.7 . . ?
C4SB C3SB C2SB 98.5(6) . . ?
C4SB C3SB H3SC 112.1 . . ?
C4SB C3SB H3SD 112.1 . . ?
O1SB C4SB C3SB 109.4(7) . . ?
O1SB C4SB H4SC 109.8 . . ?
O1SB C4SB H4SD 109.8 . . ?
C3SB C4SB H4SC 109.8 . . ?
C3SB C4SB H4SD 109.8 . . ?
H4SC C4SB H4SD 108.2 . . ?

loop_
_geom_bond_atom_site_label_1
_geom_bond_atom_site_label_2
_geom_bond_distance
_geom_bond_site_symmetry_2
_geom_bond_publ_flag
Cr1 N11 1.9959(19) . ?
Cr1 N12 1.9405(19) . ?
Cr1 N13 1.938(2) . ?
Cr1 N14 2.0051(17) . ?
N11 C109 1.423(3) . ?
N11 C113 1.393(3) . ?
N12 C118 1.365(3) . ?
N12 C119 1.433(3) . ?
N13 C120 1.436(3) . ?
N13 C124 1.355(3) . ?
N14 C129 1.391(3) . ?
N14 C130 1.430(3) . ?
C101 H10E 0.9800 . ?
C101 H10F 0.9800 . ?
C101 H10G 0.9800 . ?
C101 C103 1.516(4) . ?
C102 H10H 0.9800 . ?
C102 H10I 0.9800 . ?
C102 H10J 0.9800 . ?
C102 C103 1.529(4) . ?
C103 H103 1.0000 . ?
C103 C104 1.524(3) . ?
C104 C105 1.396(4) . ?
C104 C109 1.409(3) . ?
C105 H105 0.9500 . ?
C105 C106 1.383(4) . ?
C106 H106 0.9500 . ?
C106 C107 1.387(4) . ?
C107 H107 0.9500 . ?
C107 C108 1.391(3) . ?
C108 C109 1.413(3) . ?
C108 C110 1.525(3) . ?
C110 H110 1.0000 . ?
C110 C111 1.518(3) . ?
C110 C112 1.525(4) . ?
C111 H11E 0.9800 . ?
C111 H11F 0.9800 . ?
C111 H11G 0.9800 . ?
C112 H11H 0.9800 . ?
C112 H11I 0.9800 . ?
C112 H11J 0.9800 . ?
C113 C114 1.409(4) . ?
C113 C118 1.426(4) . ?
C114 H114 0.9500 . ?
C114 C115 1.399(4) . ?
C115 H115 0.9500 . ?
C115 C116 1.384(5) . ?
C116 H116 0.9500 . ?
C116 C117 1.390(5) . ?
C117 H117 0.9500 . ?
C117 C118 1.406(3) . ?
C119 H119 1.0000 . ?
C119 C120 1.502(4) . ?
C119 C121 1.530(4) . ?
C120 H120 1.0000 . ?
C120 C121 1.527(4) . ?
C121 C122 1.502(4) . ?
C121 C123 1.517(4) . ?
C122 H12E 0.9800 . ?
C122 H12F 0.9800 . ?
C122 H12G 0.9800 . ?
C123 H12H 0.9800 . ?
C123 H12I 0.9800 . ?
C123 H12J 0.9800 . ?
C124 C125 1.400(3) . ?
C124 C129 1.433(3) . ?
C125 H125 0.9500 . ?
C125 C126 1.374(4) . ?
C126 H126 0.9500 . ?
C126 C127 1.383(5) . ?
C127 H127 0.9500 . ?
C127 C128 1.397(4) . ?
C128 H128 0.9500 . ?
C128 C129 1.392(3) . ?
C130 C131 1.404(3) . ?
C130 C135 1.412(3) . ?
C131 C132 1.402(3) . ?
C131 C139 1.515(3) . ?
C132 H132 0.9500 . ?
C132 C133 1.385(4) . ?
C133 H133 0.9500 . ?
C133 C134 1.371(4) . ?
C134 H134 0.9500 . ?
C134 C135 1.397(3) . ?
C135 C136 1.513(4) . ?
C136 H136 1.0000 . ?
C136 C137 1.547(4) . ?
C136 C138 1.503(4) . ?
C137 H13C 0.9800 . ?
C137 H13D 0.9800 . ?
C137 H13E 0.9800 . ?
C138 H13F 0.9800 . ?
C138 H13G 0.9800 . ?
C138 H13H 0.9800 . ?
C139 H139 1.0000 . ?
C139 C140 1.521(4) . ?
C139 C141 1.524(3) . ?
C140 H14C 0.9800 . ?
C140 H14D 0.9800 . ?
C140 H14E 0.9800 . ?
C141 H14F 0.9800 . ?
C141 H14G 0.9800 . ?
C141 H14H 0.9800 . ?
Cr2 N21 1.9787(15) . ?
Cr2 N22 1.9340(16) . ?
Cr2 N23 1.9648(15) . ?
Cr2 N24 1.9678(15) . ?
N21 C209 1.424(2) . ?
N21 C213 1.394(2) . ?
N22 C218 1.379(3) . ?
N22 C219 1.465(3) . ?
N23 C227 1.469(2) . ?
N23 C237 1.377(2) . ?
N24 C242 1.389(2) . ?
N24 C243 1.430(2) . ?
C46 H46A 0.9900 . ?
C46 H46B 0.9900 . ?
C46 C219 1.541(3) . ?
C46 C220 1.502(3) . ?
C201 H20A 0.9800 . ?
C201 H20B 0.9800 . ?
C201 H20C 0.9800 . ?
C201 C203 1.442(7) . ?
C202 H20D 0.9800 . ?
C202 H20E 0.9800 . ?
C202 H20F 0.9800 . ?
C202 C203 1.606(7) . ?
C203 H203 1.0000 . ?
C203 H20G 1.0000 . ?
C203 C204 1.525(4) . ?
C203 C301 1.604(10) . ?
C203 C302 1.368(10) . ?
C204 C205 1.389(4) . ?
C204 C209 1.414(3) . ?
C205 H205 0.9500 . ?
C205 C206 1.375(4) . ?
C206 H206 0.9500 . ?
C206 C207 1.388(4) . ?
C207 H207 0.9500 . ?
C207 C208 1.401(3) . ?
C208 C209 1.409(3) . ?
C208 C210 1.514(3) . ?
C210 H210 1.0000 . ?
C210 C211 1.531(3) . ?
C210 C212 1.529(3) . ?
C211 H21A 0.9800 . ?
C211 H21B 0.9800 . ?
C211 H21C 0.9800 . ?
C212 H21D 0.9800 . ?
C212 H21E 0.9800 . ?
C212 H21F 0.9800 . ?
C213 C214 1.394(3) . ?
C213 C218 1.433(3) . ?
C214 H214 0.9500 . ?
C214 C215 1.400(3) . ?
C215 H215 0.9500 . ?
C215 C216 1.387(4) . ?
C216 H216 0.9500 . ?
C216 C217 1.389(4) . ?
C217 H217 0.9500 . ?
C217 C218 1.403(3) . ?
C219 H219 1.0000 . ?
C219 C226 1.560(3) . ?
C220 C221 1.355(5) . ?
C220 C225 1.419(4) . ?
C220 C321 1.547(16) . ?
C220 C325 1.252(16) . ?
C221 H221 0.9500 . ?
C221 C222 1.382(6) . ?
C222 H222 0.9500 . ?
C222 C223 1.354(7) . ?
C223 H223 0.9500 . ?
C223 H22A 0.9500 . ?
C223 C224 1.406(8) . ?
C223 C322 1.62(2) . ?
C223 C324 1.14(2) . ?
C224 H224 0.9500 . ?
C224 C225 1.375(6) . ?
C225 H225 0.9500 . ?
C226 C227 1.557(3) . ?
C226 C228 1.536(3) . ?
C226 C229 1.549(3) . ?
C227 H227 1.0000 . ?
C227 C230 1.562(3) . ?
C228 H22B 0.9800 . ?
C228 H22C 0.9800 . ?
C228 H22D 0.9800 . ?
C229 H22E 0.9800 . ?
C229 H22F 0.9800 . ?
C229 H22G 0.9800 . ?
C230 H23A 0.9900 . ?
C230 H23B 0.9900 . ?
C230 C231 1.520(3) . ?
C231 C232 1.388(3) . ?
C231 C236 1.388(3) . ?
C232 H232 0.9500 . ?
C232 C233 1.388(4) . ?
C233 H233 0.9500 . ?
C233 C234 1.382(4) . ?
C234 H234 0.9500 . ?
C234 C235 1.377(4) . ?
C235 H235 0.9500 . ?
C235 C236 1.391(3) . ?
C236 H236 0.9500 . ?
C237 C238 1.407(3) . ?
C237 C242 1.435(2) . ?
C238 H238 0.9500 . ?
C238 C239 1.391(3) . ?
C239 H239 0.9500 . ?
C239 C240 1.382(3) . ?
C240 H240 0.9500 . ?
C240 C241 1.399(3) . ?
C241 H241 0.9500 . ?
C241 C242 1.396(3) . ?
C243 C244 1.406(3) . ?
C243 C248 1.407(3) . ?
C244 C245 1.399(3) . ?
C244 C252 1.516(3) . ?
C245 H245 0.9500 . ?
C245 C246 1.383(3) . ?
C246 H246 0.9500 . ?
C246 C247 1.374(3) . ?
C247 H247 0.9500 . ?
C247 C248 1.406(3) . ?
C248 C249 1.517(3) . ?
C249 H249 1.0000 . ?
C249 C250 1.521(3) . ?
C249 C251 1.527(3) . ?
C250 H25A 0.9800 . ?
C250 H25B 0.9800 . ?
C250 H25C 0.9800 . ?
C251 H25D 0.9800 . ?
C251 H25E 0.9800 . ?
C251 H25F 0.9800 . ?
C252 H252 1.0000 . ?
C252 C253 1.521(3) . ?
C252 C254 1.534(3) . ?
C253 H25G 0.9800 . ?
C253 H25H 0.9800 . ?
C253 H25I 0.9800 . ?
C254 H25J 0.9800 . ?
C254 H25K 0.9800 . ?
C254 H25L 0.9800 . ?
C301 H30A 0.9800 . ?
C301 H30B 0.9800 . ?
C301 H30C 0.9800 . ?
C302 H30D 0.9800 . ?
C302 H30E 0.9800 . ?
C302 H30F 0.9800 . ?
C321 H321 0.9500 . ?
C321 C322 1.41(2) . ?
C322 H322 0.9500 . ?
C324 H324 0.9500 . ?
C324 C325 1.42(3) . ?
C325 H325 0.9500 . ?
K1 O1 2.7780(19) . ?
K1 O1B 2.909(12) . ?
K1 O2 2.774(2) . ?
K1 O2B 2.943(14) . ?
K1 O3 2.805(2) . ?
K1 O3B 2.868(13) . ?
K1 O4 2.771(2) . ?
K1 O4B 2.700(12) . ?
K1 O5 2.832(2) . ?
K1 O5B 2.676(11) . ?
K1 O6 2.856(2) . ?
K1 O6B 2.766(9) . ?
K1 O7 2.682(2) . ?
K1 O8 2.672(2) . ?
O1 C1 1.419(4) . ?
O1 C12 1.418(4) . ?
O1B C1B 1.35(2) . ?
O1B C12B 1.41(2) . ?
O2 C2 1.428(5) . ?
O2 C3 1.428(4) . ?
O2B C2B 1.34(2) . ?
O2B C3B 1.37(3) . ?
O3 C4 1.423(8) . ?
O3 C6 1.413(5) . ?
O3B C4B 1.39(2) . ?
O3B C5B 1.38(5) . ?
O4 C5 1.433(6) . ?
O4 C8 1.425(5) . ?
O4B C6B 1.45(3) . ?
O4B C7B 1.40(5) . ?
O5 C7 1.421(5) . ?
O5 C9 1.426(5) . ?
O5B C8B 1.44(2) . ?
O5B C9B 1.40(3) . ?
O6 C10 1.416(4) . ?
O6 C11 1.416(4) . ?
O6B C10B 1.402(19) . ?
O6B C11B 1.39(2) . ?
O7 C13 1.414(4) . ?
O7 C16 1.381(4) . ?
O8 C17 1.414(4) . ?
O8 C20 1.390(4) . ?
C1 H1A 0.9900 . ?
C1 H1B 0.9900 . ?
C1 C2 1.492(6) . ?
C1B H1BA 0.9900 . ?
C1B H1BB 0.9900 . ?
C1B C2B 1.49(3) . ?
C2 H2A 0.9900 . ?
C2 H2B 0.9900 . ?
C2B H2BA 0.9900 . ?
C2B H2BB 0.9900 . ?
C3 H3A 0.9900 . ?
C3 H3B 0.9900 . ?
C3 C4 1.490(6) . ?
C3B H3BA 0.9900 . ?
C3B H3BB 0.9900 . ?
C3B C4B 1.37(5) . ?
C4 H4A 0.9900 . ?
C4 H4B 0.9900 . ?
C4B H4BA 0.9900 . ?
C4B H4BB 0.9900 . ?
C5 H5A 0.9900 . ?
C5 H5B 0.9900 . ?
C5 C6 1.497(10) . ?
C5B H5BA 0.9900 . ?
C5B H5BB 0.9900 . ?
C5B C6B 1.31(5) . ?
C6 H6A 0.9900 . ?
C6 H6B 0.9900 . ?
C6B H6BA 0.9900 . ?
C6B H6BB 0.9900 . ?
C7 H7A 0.9900 . ?
C7 H7B 0.9900 . ?
C7 C8 1.495(8) . ?
C7B H7BA 0.9900 . ?
C7B H7BB 0.9900 . ?
C7B C8B 1.54(5) . ?
C8 H8A 0.9900 . ?
C8 H8B 0.9900 . ?
C8B H8BA 0.9900 . ?
C8B H8BB 0.9900 . ?
C9 H9A 0.9900 . ?
C9 H9B 0.9900 . ?
C9 C10 1.522(5) . ?
C9B H9BA 0.9900 . ?
C9B H9BB 0.9900 . ?
C9B C10B 1.41(3) . ?
C10 H10A 0.9900 . ?
C10 H10B 0.9900 . ?
C10B H10C 0.9900 . ?
C10B H10D 0.9900 . ?
C11 H11A 0.9900 . ?
C11 H11B 0.9900 . ?
C11 C12 1.496(5) . ?
C11B H11C 0.9900 . ?
C11B H11D 0.9900 . ?
C11B C12B 1.46(3) . ?
C12 H12A 0.9900 . ?
C12 H12B 0.9900 . ?
C12B H12C 0.9900 . ?
C12B H12D 0.9900 . ?
C13 H13A 0.9900 . ?
C13 H13B 0.9900 . ?
C13 C14 1.464(5) . ?
C14 H14A 0.9900 . ?
C14 H14B 0.9900 . ?
C14 C15 1.381(6) . ?
C15 H15A 0.9900 . ?
C15 H15B 0.9900 . ?
C15 C16 1.499(5) . ?
C16 H16A 0.9900 . ?
C16 H16B 0.9900 . ?
C17 H17A 0.9900 . ?
C17 H17B 0.9900 . ?
C17 C18 1.488(4) . ?
C18 H18A 0.9900 . ?
C18 H18B 0.9900 . ?
C18 C19 1.529(4) . ?
C19 H19A 0.9900 . ?
C19 H19B 0.9900 . ?
C19 C20 1.500(4) . ?
C20 H20H 0.9900 . ?
C20 H20I 0.9900 . ?
K2 O9 2.825(2) . ?
K2 O10 2.786(2) . ?
K2 O11 2.771(2) . ?
K2 O12 2.833(2) . ?
K2 O13 2.7690(17) . ?
K2 O14 2.7602(18) . ?
K2 O15 2.737(3) . ?
K2 O16 2.699(2) . ?
O9 C21 1.424(4) . ?
O9 C32 1.423(4) . ?
O10 C22 1.403(5) . ?
O10 C23 1.433(5) . ?
O11 C24 1.403(4) . ?
O11 C25 1.421(4) . ?
O12 C26 1.414(4) . ?
O12 C27 1.410(4) . ?
O13 C28 1.415(3) . ?
O13 C29 1.413(3) . ?
O14 C30 1.417(3) . ?
O14 C31 1.410(3) . ?
O15 C33 1.415(5) . ?
O15 C36 1.373(6) . ?
O16 C37 1.422(4) . ?
O16 C40 1.438(4) . ?
C21 H21G 0.9900 . ?
C21 H21H 0.9900 . ?
C21 C22 1.502(6) . ?
C22 H22H 0.9900 . ?
C22 H22I 0.9900 . ?
C23 H23C 0.9900 . ?
C23 H23D 0.9900 . ?
C23 C24 1.484(6) . ?
C24 H24A 0.9900 . ?
C24 H24B 0.9900 . ?
C25 H25M 0.9900 . ?
C25 H25N 0.9900 . ?
C25 C26 1.484(5) . ?
C26 H26A 0.9900 . ?
C26 H26B 0.9900 . ?
C27 H27A 0.9900 . ?
C27 H27B 0.9900 . ?
C27 C28 1.493(5) . ?
C28 H28A 0.9900 . ?
C28 H28B 0.9900 . ?
C29 H29A 0.9900 . ?
C29 H29B 0.9900 . ?
C29 C30 1.484(4) . ?
C30 H30G 0.9900 . ?
C30 H30H 0.9900 . ?
C31 H31A 0.9900 . ?
C31 H31B 0.9900 . ?
C31 C32 1.507(5) . ?
C32 H32A 0.9900 . ?
C32 H32B 0.9900 . ?
C33 H33A 0.9900 . ?
C33 H33B 0.9900 . ?
C33 C34 1.495(6) . ?
C34 H34A 0.9900 . ?
C34 H34B 0.9900 . ?
C34 C35 1.495(5) . ?
C35 H35A 0.9900 . ?
C35 H35B 0.9900 . ?
C35 C36 1.556(6) . ?
C36 H36A 0.9900 . ?
C36 H36B 0.9900 . ?
C37 H37A 0.9900 . ?
C37 H37B 0.9900 . ?
C37 C38 1.492(4) . ?
C38 H38A 0.9900 . ?
C38 H38B 0.9900 . ?
C38 C39 1.528(4) . ?
C39 H39A 0.9900 . ?
C39 H39B 0.9900 . ?
C39 C40 1.488(5) . ?
C40 H40A 0.9900 . ?
C40 H40B 0.9900 . ?
O1SA C1SA 1.381(12) . ?
O1SA C4SA 1.458(12) . ?
C1SA H1SA 0.9900 . ?
C1SA H1SB 0.9900 . ?
C1SA C2SA 1.517(11) . ?
C2SA H2SA 0.9900 . ?
C2SA H2SB 0.9900 . ?
C2SA C3SA 1.539(12) . ?
C3SA H3SA 0.9900 . ?
C3SA H3SB 0.9900 . ?
C3SA C4SA 1.531(12) . ?
C4SA H4SA 0.9900 . ?
C4SA H4SB 0.9900 . ?
O1SB C1SB 1.381(8) . ?
O1SB C4SB 1.484(10) . ?
C1SB H1SC 0.9900 . ?
C1SB H1SD 0.9900 . ?
C1SB C2SB 1.512(10) . ?
C2SB H2SC 0.9900 . ?
C2SB H2SD 0.9900 . ?
C2SB C3SB 1.522(9) . ?
C3SB H3SC 0.9900 . ?
C3SB H3SD 0.9900 . ?
C3SB C4SB 1.512(10) . ?
C4SB H4SC 0.9900 . ?
C4SB H4SD 0.9900 . ?

loop_
_exptl_oxdiff_crystal_face_indexfrac_h
_exptl_oxdiff_crystal_face_indexfrac_k
_exptl_oxdiff_crystal_face_indexfrac_l
_exptl_oxdiff_crystal_face_x
_exptl_oxdiff_crystal_face_y
_exptl_oxdiff_crystal_face_z
-0.2601 3.0186 18.7400 0.6948 -0.1668 -0.6996
0.2601 -3.0186 -18.7400 -0.6948 0.1668 0.6996
-7.0549 0.2067 -9.7287 0.4360 -0.1042 0.8939
6.3757 -2.6604 -6.8983 -0.9516 0.2280 -0.2060
-0.1408 -10.7721 7.9263 -0.2143 -0.8933 -0.3950
-5.0808 -10.3970 -8.6970 -0.1823 -0.7614 0.6222
-5.5213 -3.4895 -15.5343 -0.0422 -0.1777 0.9832
0.5037 11.1338 -7.0085 0.2197 0.9160 0.3356
3.2855 12.2965 1.2821 0.2291 0.9560 -0.1831
5.4342 8.2376 -6.4661 -0.3823 0.9218 -0.0640
-1.3870 11.8138 1.4050 0.6810 0.7182 0.1431
0.6071 -12.1311 -3.8967 -0.6881 -0.7256 0.0090
6.5616 4.9425 -6.6598 -0.6408 0.7498 -0.1649
0.3340 2.4344 -18.1404 -0.4535 0.5302 0.7164
